data_4336071
loop_
_publ_author_name
'Yuji Mikata'
'Anna Ugai'
'Risa Ohnishi'
'Hideo Konno'

_publ_contact_author_email mikata@cc.nara-wu.ac.jp
_publ_contact_author_name 'Yuji Mikata'
_publ_section_title
;
 Quantitative Fluorescent Detection of Pyrophosphate with
 Quinoline-Ligated Dinuclear Zinc Complexes
;
_journal_name_full 'Inorganic Chemistry'
_journal_page_first 10223
_journal_page_last 10225
_journal_paper_doi 10.1021/ic401605m
_journal_volume 52
_journal_year 2013
_chemical_formula_moiety 'C63 H65 Cl N6 O15 P2 Zn2'
_chemical_formula_sum 'C63 H65 Cl N6 O15 P2 Zn2'
_chemical_formula_weight 1374.40
_space_group_IT_number 15
_symmetry_cell_setting monoclinic
_symmetry_Int_Tables_number 15
_symmetry_space_group_name_Hall '-C 2yc'
_symmetry_space_group_name_H-M 'C 1 2/c 1'
_atom_sites_solution_hydrogens geom
_atom_sites_solution_primary direct
_atom_sites_solution_secondary difmap
_cell_angle_alpha 90.0000
_cell_angle_beta 117.997(3)
_cell_angle_gamma 90.0000
_cell_formula_units_Z 8
_cell_length_a 40.623(11)
_cell_length_b 10.424(3)
_cell_length_c 31.836(9)
_cell_measurement_reflns_used 10744
_cell_measurement_temperature 153
_cell_measurement_theta_max 27.50
_cell_measurement_theta_min 3.01
_cell_volume 11903(6)
_computing_cell_refinement CrystalClear
_computing_data_collection 'CrystalClear (Rigaku/MSC Inc., 2006)'
_computing_data_reduction CrystalClear
_computing_molecular_graphics 'CrystalStructure 4.0'
_computing_publication_material 'CrystalStructure 4.0 (Rigaku, 2010)'
_computing_structure_refinement 'SHELXL97 (Sheldrick, 2008)'
_computing_structure_solution 'SHELXS97 (Sheldrick, 2008)'
_diffrn_ambient_temperature 153
_diffrn_detector_area_resol_mean 7.314
_diffrn_measured_fraction_theta_full 0.992
_diffrn_measured_fraction_theta_max 0.992
_diffrn_measurement_device_type 'Rigaku Mercury70'
_diffrn_measurement_method \w
_diffrn_radiation_type 'Mo K\a'
_diffrn_radiation_wavelength 0.71070
_diffrn_reflns_av_R_equivalents 0.0632
_diffrn_reflns_limit_h_max 52
_diffrn_reflns_limit_h_min -52
_diffrn_reflns_limit_k_max 13
_diffrn_reflns_limit_k_min -13
_diffrn_reflns_limit_l_max 41
_diffrn_reflns_limit_l_min -40
_diffrn_reflns_number 57899
_diffrn_reflns_theta_full 27.49
_diffrn_reflns_theta_max 27.48
_diffrn_standards_number 0
_exptl_absorpt_coefficient_mu 0.981
_exptl_absorpt_correction_T_max 0.925
_exptl_absorpt_correction_T_min 0.798
_exptl_absorpt_correction_type multi-scan
_exptl_absorpt_process_details 'REQAB (Rigaku, 1998)'
_exptl_crystal_colour colorless
_exptl_crystal_density_diffrn 1.534
_exptl_crystal_description unknown
_exptl_crystal_F_000 5696.00
_exptl_crystal_size_max 0.300
_exptl_crystal_size_mid 0.080
_exptl_crystal_size_min 0.080
_refine_diff_density_max 1.060
_refine_diff_density_min -0.750
_refine_ls_extinction_method none
_refine_ls_goodness_of_fit_ref 1.134
_refine_ls_hydrogen_treatment constr
_refine_ls_number_parameters 820
_refine_ls_number_reflns 13557
_refine_ls_number_restraints 0
_refine_ls_R_factor_gt 0.0806
_refine_ls_shift/su_max 0.000
_refine_ls_structure_factor_coef Fsqd
_refine_ls_weighting_details 'w = 1/[\s^2^(Fo^2^)+(0.0701P)^2^+55.8409P] where P=(Fo^2^+2Fc^2^)/3'
_refine_ls_weighting_scheme calc
_refine_ls_wR_factor_ref 0.1962
_reflns_number_gt 10593
_reflns_number_total 13557
_reflns_threshold_expression F^2^>2.0\s(F^2^)
_cod_data_source_file ic401605m_si_003_5.cif
_cod_data_source_block 8HTQHPN-Zn(ClO4)2-Ph2PPi-1
_cod_database_code 4336071

loop_
_symmetry_equiv_pos_site_id
_symmetry_equiv_pos_as_xyz
1 +X,+Y,+Z
2 -X,+Y,1/2-Z
3 -X,-Y,-Z
4 +X,-Y,1/2+Z
5 1/2+X,1/2+Y,+Z
6 1/2-X,1/2+Y,1/2-Z
7 1/2-X,1/2-Y,-Z
8 1/2+X,1/2-Y,1/2+Z

loop_
_atom_site_label
_atom_site_type_symbol
_atom_site_fract_x
_atom_site_fract_y
_atom_site_fract_z
_atom_site_U_iso_or_equiv
_atom_site_adp_type
_atom_site_occupancy
_atom_site_symmetry_multiplicity
_atom_site_calc_flag
_atom_site_refinement_flags
Zn1 Zn 0.153658(14) 0.69817(5) 0.228443(18) 0.03206(15) Uani 1.0 8 d .
Zn2 Zn 0.053600(14) 0.68363(5) 0.132042(18) 0.02940(14) Uani 1.0 8 d .
Cl1 Cl 0.06828(4) 0.03463(13) 0.32966(6) 0.0538(4) Uani 1.0 8 d .
P1 P 0.12508(3) 0.65893(12) 0.12186(4) 0.0317(3) Uani 1.0 8 d .
P2 P 0.13584(4) 0.93422(13) 0.14775(5) 0.0359(3) Uani 1.0 8 d .
O1 O 0.09735(8) 0.7308(3) 0.19404(11) 0.0293(7) Uani 1.0 8 d .
O2 O 0.15522(8) 0.6261(4) 0.17004(11) 0.0329(7) Uani 1.0 8 d .
O3 O 0.08705(8) 0.6059(3) 0.10726(11) 0.0330(7) Uani 1.0 8 d .
O4 O 0.12094(9) 0.8094(4) 0.11292(12) 0.0383(8) Uani 1.0 8 d .
O5 O 0.13993(9) 0.6111(4) 0.08634(11) 0.0388(8) Uani 1.0 8 d .
O6 O 0.15977(9) 0.8909(4) 0.19713(11) 0.0384(8) Uani 1.0 8 d .
O7 O 0.15974(10) 1.0039(4) 0.12605(13) 0.0428(9) Uani 1.0 8 d .
O8 O 0.10483(10) 1.0222(4) 0.13683(12) 0.0424(9) Uani 1.0 8 d .
O9 O 0.07449(16) 0.0828(5) 0.29285(19) 0.0827(17) Uani 1.0 8 d .
O10 O 0.08316(19) -0.0885(6) 0.3473(3) 0.099(2) Uani 1.0 8 d .
O11 O 0.02867(19) 0.0260(8) 0.3113(4) 0.105(3) Uani 0.8000 8 d .
O12 O 0.0753(3) 0.1227(7) 0.3651(3) 0.118(4) Uani 0.8000 8 d .
O13 O 0.0506(6) -0.0836(19) 0.3078(8) 0.050(5) Uani 0.2000 8 d .
O14 O 0.1088(6) 0.033(3) 0.3586(11) 0.088(10) Uani 0.2000 8 d .
O15 O 0.11687(11) 0.2783(4) 0.11439(16) 0.0607(12) Uani 1.0 8 d .
O16 O 0.13678(17) 0.2706(6) 0.0345(2) 0.0895(17) Uani 1.0 8 d .
O17 O 0.2007(4) 0.9043(14) 0.4368(6) 0.235(7) Uani 1.0 8 d .
N1 N 0.15173(10) 0.7803(4) 0.28706(13) 0.0304(8) Uani 1.0 8 d .
N2 N 0.02394(10) 0.8009(4) 0.15494(13) 0.0283(8) Uani 1.0 8 d .
N3 N 0.15190(11) 0.5042(4) 0.25757(14) 0.0330(9) Uani 1.0 8 d .
N4 N 0.21241(11) 0.7194(4) 0.26613(14) 0.0348(9) Uani 1.0 8 d .
N5 N 0.03045(10) 0.5151(4) 0.14400(13) 0.0302(8) Uani 1.0 8 d .
N6 N 0.01818(10) 0.7491(4) 0.06096(13) 0.0315(9) Uani 1.0 8 d .
C1 C 0.11134(13) 0.7930(5) 0.27334(16) 0.0362(11) Uani 1.0 8 d .
C2 C 0.08827(13) 0.8188(5) 0.22068(16) 0.0338(10) Uani 1.0 8 d .
C3 C 0.04688(12) 0.8077(5) 0.20761(15) 0.0306(10) Uani 1.0 8 d .
C4 C 0.17154(13) 0.7057(5) 0.33174(16) 0.0353(11) Uani 1.0 8 d .
C5 C 0.14643(13) 0.4087(5) 0.22760(18) 0.0378(11) Uani 1.0 8 d .
C6 C 0.13756(15) 0.2828(5) 0.2341(2) 0.0446(13) Uani 1.0 8 d .
C7 C 0.13348(14) 0.2551(5) 0.27293(19) 0.0413(12) Uani 1.0 8 d .
C8 C 0.13626(16) 0.3283(6) 0.3482(2) 0.0490(14) Uani 1.0 8 d .
C9 C 0.14259(16) 0.4213(7) 0.3804(2) 0.0521(15) Uani 1.0 8 d .
C10 C 0.15252(15) 0.5461(6) 0.37251(19) 0.0450(13) Uani 1.0 8 d .
C11 C 0.15618(12) 0.5767(5) 0.33267(16) 0.0339(10) Uani 1.0 8 d .
C12 C 0.14908(12) 0.4782(5) 0.29821(17) 0.0340(10) Uani 1.0 8 d .
C13 C 0.13941(13) 0.3527(6) 0.30660(19) 0.0401(12) Uani 1.0 8 d .
C14 C 0.16978(13) 0.9088(5) 0.29464(18) 0.0357(11) Uani 1.0 8 d .
C15 C 0.23170(13) 0.6362(5) 0.25488(17) 0.0381(11) Uani 1.0 8 d .
C16 C 0.27047(14) 0.6414(6) 0.27323(19) 0.0449(13) Uani 1.0 8 d .
C17 C 0.28936(14) 0.7366(6) 0.30377(19) 0.0426(12) Uani 1.0 8 d .
C18 C 0.28924(15) 0.9274(6) 0.3484(2) 0.0491(14) Uani 1.0 8 d .
C19 C 0.27076(17) 1.0120(6) 0.3613(3) 0.0560(16) Uani 1.0 8 d .
C20 C 0.23147(16) 1.0000(6) 0.3431(2) 0.0466(13) Uani 1.0 8 d .
C21 C 0.21109(13) 0.9061(5) 0.31133(17) 0.0368(11) Uani 1.0 8 d .
C22 C 0.23086(13) 0.8178(5) 0.29736(17) 0.0351(11) Uani 1.0 8 d .
C23 C 0.27027(14) 0.8271(5) 0.31640(18) 0.0378(11) Uani 1.0 8 d .
C24 C -0.01398(12) 0.7493(5) 0.14019(17) 0.0317(10) Uani 1.0 8 d .
C25 C 0.04813(13) 0.4093(5) 0.14385(17) 0.0348(10) Uani 1.0 8 d .
C26 C 0.04267(14) 0.2906(5) 0.16044(18) 0.0382(11) Uani 1.0 8 d .
C27 C 0.01795(14) 0.2829(5) 0.17775(18) 0.0376(11) Uani 1.0 8 d .
C28 C -0.02877(14) 0.3868(5) 0.19519(17) 0.0387(11) Uani 1.0 8 d .
C29 C -0.04713(14) 0.4946(6) 0.19615(18) 0.0409(12) Uani 1.0 8 d .
C30 C -0.04015(12) 0.6110(5) 0.17980(17) 0.0350(11) Uani 1.0 8 d .
C31 C -0.01539(12) 0.6222(5) 0.16169(16) 0.0329(10) Uani 1.0 8 d .
C32 C 0.00459(12) 0.5103(5) 0.16095(16) 0.0305(10) Uani 1.0 8 d .
C33 C -0.00211(13) 0.3919(5) 0.17824(16) 0.0351(11) Uani 1.0 8 d .
C34 C 0.02170(13) 0.9303(5) 0.13386(16) 0.0325(10) Uani 1.0 8 d .
C35 C 0.01642(14) 0.6701(5) 0.02719(17) 0.0394(12) Uani 1.0 8 d .
C36 C -0.00728(15) 0.6875(6) -0.02114(18) 0.0456(13) Uani 1.0 8 d .
C37 C -0.03001(15) 0.7896(6) -0.03600(19) 0.0480(14) Uani 1.0 8 d .
C38 C -0.05269(16) 0.9881(6) -0.0159(2) 0.0511(14) Uani 1.0 8 d .
C39 C -0.05227(15) 1.0672(6) 0.0176(2) 0.0487(14) Uani 1.0 8 d .
C40 C -0.02898(14) 1.0441(5) 0.0662(2) 0.0425(12) Uani 1.0 8 d .
C41 C -0.00461(13) 0.9408(5) 0.08132(17) 0.0338(10) Uani 1.0 8 d .
C42 C -0.00469(13) 0.8547(5) 0.04722(16) 0.0318(10) Uani 1.0 8 d .
C43 C -0.02946(14) 0.8773(6) -0.00195(18) 0.0407(12) Uani 1.0 8 d .
C44 C 0.12018(13) 0.6267(6) 0.03725(17) 0.0391(12) Uani 1.0 8 d .
C45 C 0.09029(15) 0.5482(7) 0.0108(2) 0.0535(15) Uani 1.0 8 d .
C46 C 0.07174(19) 0.5616(9) -0.0391(3) 0.073(3) Uani 1.0 8 d .
C47 C 0.0846(2) 0.6524(10) -0.0597(3) 0.078(3) Uani 1.0 8 d .
C48 C 0.1153(2) 0.7293(8) -0.0327(3) 0.070(2) Uani 1.0 8 d .
C49 C 0.13324(17) 0.7157(6) 0.01680(19) 0.0502(14) Uani 1.0 8 d .
C50 C 0.19271(14) 0.9616(5) 0.12679(18) 0.0395(11) Uani 1.0 8 d .
C51 C 0.21595(16) 0.8709(6) 0.1569(3) 0.0510(14) Uani 1.0 8 d .
C52 C 0.24895(16) 0.8422(6) 0.1559(3) 0.0550(15) Uani 1.0 8 d .
C53 C 0.25760(18) 0.9008(7) 0.1243(3) 0.0623(18) Uani 1.0 8 d .
C54 C 0.2342(2) 0.9929(9) 0.0949(3) 0.083(3) Uani 1.0 8 d .
C55 C 0.20161(19) 1.0232(8) 0.0959(3) 0.070(2) Uani 1.0 8 d .
C56 C 0.1658(3) 0.3310(9) 0.0297(4) 0.093(3) Uani 1.0 8 d .
C57 C 0.1607(4) 0.3142(19) -0.0152(4) 0.208(10) Uani 1.0 8 d .
C58 C 0.1255(3) 0.2717(12) -0.0458(4) 0.113(4) Uani 1.0 8 d .
C59 C 0.1128(3) 0.2083(12) -0.0120(5) 0.135(5) Uani 1.0 8 d .
C60 C 0.2389(5) 0.9138(17) 0.4628(6) 0.152(5) Uani 1.0 8 d .
C61 C 0.2487(5) 1.056(2) 0.4753(6) 0.163(6) Uani 1.0 8 d .
C62 C 0.2120(6) 1.1197(19) 0.4600(7) 0.189(7) Uani 1.0 8 d .
C63 C 0.1823(6) 1.014(2) 0.4377(8) 0.206(8) Uani 1.0 8 d .
H1A H 0.1079 0.8642 0.2915 0.0434 Uiso 1.0 8 calc R
H1B H 0.1026 0.7130 0.2816 0.0434 Uiso 1.0 8 calc R
H2 H 0.0934 0.9079 0.2137 0.0406 Uiso 1.0 8 calc R
H3A H 0.0428 0.7296 0.2223 0.0367 Uiso 1.0 8 calc R
H3B H 0.0393 0.8830 0.2200 0.0367 Uiso 1.0 8 calc R
H4A H 0.1718 0.7572 0.3580 0.0423 Uiso 1.0 8 calc R
H4B H 0.1978 0.6948 0.3384 0.0423 Uiso 1.0 8 calc R
H5 H 0.1487 0.4267 0.1998 0.0454 Uiso 1.0 8 calc R
H6 H 0.1345 0.2179 0.2115 0.0535 Uiso 1.0 8 calc R
H7 H 0.1267 0.1711 0.2775 0.0495 Uiso 1.0 8 calc R
H8 H 0.1296 0.2449 0.3536 0.0587 Uiso 1.0 8 calc R
H9 H 0.1404 0.4035 0.4082 0.0625 Uiso 1.0 8 calc R
H10 H 0.1568 0.6110 0.3955 0.0540 Uiso 1.0 8 calc R
H14A H 0.1652 0.9562 0.3183 0.0428 Uiso 1.0 8 calc R
H14B H 0.1576 0.9572 0.2644 0.0428 Uiso 1.0 8 calc R
H15 H 0.2185 0.5693 0.2332 0.0457 Uiso 1.0 8 calc R
H16 H 0.2832 0.5793 0.2644 0.0538 Uiso 1.0 8 calc R
H17 H 0.3157 0.7421 0.3167 0.0511 Uiso 1.0 8 calc R
H18 H 0.3155 0.9351 0.3610 0.0589 Uiso 1.0 8 calc R
H19 H 0.2838 1.0798 0.3826 0.0672 Uiso 1.0 8 calc R
H20 H 0.2189 1.0594 0.3532 0.0559 Uiso 1.0 8 calc R
H24A H -0.0270 0.7403 0.1051 0.0380 Uiso 1.0 8 calc R
H24B H -0.0280 0.8128 0.1487 0.0380 Uiso 1.0 8 calc R
H25 H 0.0655 0.4136 0.1318 0.0418 Uiso 1.0 8 calc R
H26 H 0.0561 0.2169 0.1596 0.0458 Uiso 1.0 8 calc R
H27 H 0.0142 0.2036 0.1896 0.0451 Uiso 1.0 8 calc R
H28 H -0.0338 0.3077 0.2059 0.0465 Uiso 1.0 8 calc R
H29 H -0.0647 0.4912 0.2079 0.0491 Uiso 1.0 8 calc R
H30 H -0.0530 0.6855 0.1813 0.0420 Uiso 1.0 8 calc R
H34A H 0.0470 0.9552 0.1395 0.0389 Uiso 1.0 8 calc R
H34B H 0.0139 0.9928 0.1509 0.0389 Uiso 1.0 8 calc R
H35 H 0.0323 0.5972 0.0366 0.0473 Uiso 1.0 8 calc R
H36 H -0.0073 0.6273 -0.0436 0.0547 Uiso 1.0 8 calc R
H37 H -0.0462 0.8026 -0.0689 0.0576 Uiso 1.0 8 calc R
H38 H -0.0684 1.0058 -0.0486 0.0613 Uiso 1.0 8 calc R
H39 H -0.0680 1.1404 0.0083 0.0584 Uiso 1.0 8 calc R
H40 H -0.0300 1.1001 0.0891 0.0510 Uiso 1.0 8 calc R
H45 H 0.0823 0.4860 0.0259 0.0641 Uiso 1.0 8 calc R
H46 H 0.0508 0.5093 -0.0582 0.0877 Uiso 1.0 8 calc R
H47 H 0.0720 0.6625 -0.0933 0.0933 Uiso 1.0 8 calc R
H48 H 0.1239 0.7899 -0.0475 0.0834 Uiso 1.0 8 calc R
H49 H 0.1542 0.7673 0.0361 0.0602 Uiso 1.0 8 calc R
H51 H 0.2096 0.8277 0.1784 0.0612 Uiso 1.0 8 calc R
H52 H 0.2656 0.7811 0.1776 0.0660 Uiso 1.0 8 calc R
H53 H 0.2796 0.8780 0.1226 0.0748 Uiso 1.0 8 calc R
H54 H 0.2406 1.0366 0.0735 0.0999 Uiso 1.0 8 calc R
H55 H 0.1854 1.0868 0.0751 0.0844 Uiso 1.0 8 calc R
H56A H 0.1661 0.4238 0.0365 0.1122 Uiso 1.0 8 calc R
H56B H 0.1901 0.2940 0.0528 0.1122 Uiso 1.0 8 calc R
H57A H 0.1792 0.2513 -0.0147 0.2493 Uiso 1.0 8 calc R
H57B H 0.1652 0.3966 -0.0271 0.2493 Uiso 1.0 8 calc R
H58A H 0.1260 0.2087 -0.0688 0.1353 Uiso 1.0 8 calc R
H58B H 0.1089 0.3438 -0.0635 0.1353 Uiso 1.0 8 calc R
H59A H 0.0861 0.2253 -0.0225 0.1620 Uiso 1.0 8 calc R
H59B H 0.1170 0.1145 -0.0102 0.1620 Uiso 1.0 8 calc R
H60A H 0.2507 0.8813 0.4439 0.1819 Uiso 1.0 8 calc R
H60B H 0.2479 0.8621 0.4922 0.1819 Uiso 1.0 8 calc R
H61A H 0.2651 1.0670 0.5099 0.1955 Uiso 1.0 8 calc R
H61B H 0.2615 1.0914 0.4579 0.1955 Uiso 1.0 8 calc R
H62A H 0.2080 1.1881 0.4365 0.2266 Uiso 1.0 8 calc R
H62B H 0.2108 1.1585 0.4877 0.2266 Uiso 1.0 8 calc R
H63A H 0.1692 1.0010 0.4568 0.2476 Uiso 1.0 8 calc R
H63B H 0.1637 1.0390 0.4050 0.2476 Uiso 1.0 8 calc R

loop_
_atom_site_aniso_label
_atom_site_aniso_U_11
_atom_site_aniso_U_22
_atom_site_aniso_U_33
_atom_site_aniso_U_12
_atom_site_aniso_U_13
_atom_site_aniso_U_23
Zn1 0.0299(3) 0.0362(3) 0.0290(3) 0.0033(3) 0.0129(3) -0.0003(3)
Zn2 0.0284(3) 0.0293(3) 0.0306(3) 0.0014(2) 0.0140(2) -0.0000(2)
Cl1 0.0687(10) 0.0359(7) 0.0713(10) -0.0048(7) 0.0449(9) -0.0054(7)
P1 0.0299(6) 0.0362(7) 0.0299(6) 0.0037(5) 0.0147(5) 0.0006(5)
P2 0.0353(7) 0.0364(7) 0.0357(7) -0.0001(6) 0.0165(6) 0.0031(6)
O1 0.0268(15) 0.0309(17) 0.0306(16) 0.0013(13) 0.0138(13) -0.0024(13)
O2 0.0307(16) 0.0388(19) 0.0272(16) 0.0073(14) 0.0120(14) -0.0001(14)
O3 0.0305(16) 0.0349(18) 0.0348(17) 0.0025(14) 0.0162(14) -0.0031(14)
O4 0.0399(19) 0.0357(19) 0.0329(17) 0.0003(15) 0.0116(15) 0.0042(15)
O5 0.0346(18) 0.055(3) 0.0281(17) 0.0107(16) 0.0154(14) 0.0009(16)
O6 0.0387(19) 0.041(2) 0.0323(17) -0.0030(15) 0.0141(15) 0.0009(15)
O7 0.042(2) 0.041(2) 0.050(2) 0.0019(16) 0.0255(18) 0.0077(17)
O8 0.053(3) 0.0361(19) 0.042(2) 0.0082(17) 0.0259(18) 0.0077(16)
O9 0.123(5) 0.076(4) 0.089(4) -0.042(4) 0.083(4) -0.024(3)
O10 0.120(5) 0.074(4) 0.146(6) 0.023(4) 0.098(5) 0.023(4)
O11 0.072(5) 0.098(6) 0.179(8) 0.031(4) 0.087(6) 0.056(6)
O12 0.268(11) 0.053(4) 0.096(5) 0.004(6) 0.137(7) -0.012(4)
O13 0.057(13) 0.039(11) 0.055(12) -0.024(10) 0.026(11) -0.007(9)
O14 0.038(12) 0.058(15) 0.12(3) -0.011(11) -0.004(13) 0.028(15)
O15 0.049(3) 0.051(3) 0.069(3) 0.003(2) 0.017(3) 0.000(3)
O16 0.090(4) 0.108(5) 0.077(4) -0.008(4) 0.046(4) 0.019(4)
O17 0.164(11) 0.225(14) 0.350(18) -0.039(10) 0.149(12) -0.123(13)
N1 0.0262(18) 0.035(2) 0.0267(18) 0.0004(16) 0.0099(15) 0.0010(16)
N2 0.0250(18) 0.029(2) 0.0296(19) 0.0018(15) 0.0115(15) 0.0005(15)
N3 0.032(2) 0.032(2) 0.036(2) 0.0031(16) 0.0166(17) 0.0029(17)
N4 0.035(2) 0.035(3) 0.034(2) 0.0018(17) 0.0161(18) 0.0038(17)
N5 0.034(2) 0.027(2) 0.0304(19) 0.0007(16) 0.0156(16) -0.0013(16)
N6 0.033(2) 0.031(2) 0.030(2) 0.0014(16) 0.0141(16) 0.0013(16)
C1 0.035(3) 0.043(3) 0.031(3) 0.006(2) 0.016(2) -0.004(2)
C2 0.032(3) 0.037(3) 0.034(3) 0.004(2) 0.017(2) -0.003(2)
C3 0.030(3) 0.035(3) 0.029(3) 0.0052(19) 0.0156(18) 0.0012(19)
C4 0.038(3) 0.043(3) 0.024(3) -0.002(2) 0.0137(19) -0.001(2)
C5 0.039(3) 0.033(3) 0.043(3) 0.006(2) 0.020(3) 0.002(3)
C6 0.043(3) 0.033(3) 0.060(4) 0.001(3) 0.026(3) -0.001(3)
C7 0.037(3) 0.030(3) 0.054(4) -0.002(2) 0.019(3) 0.001(3)
C8 0.051(4) 0.046(4) 0.055(4) -0.003(3) 0.029(3) 0.010(3)
C9 0.055(4) 0.067(4) 0.042(3) -0.003(3) 0.029(3) 0.012(3)
C10 0.048(3) 0.055(4) 0.038(3) -0.001(3) 0.026(3) 0.005(3)
C11 0.029(3) 0.037(3) 0.033(3) 0.0016(19) 0.0129(19) 0.009(2)
C12 0.027(3) 0.033(3) 0.041(3) 0.0016(19) 0.015(2) 0.004(2)
C13 0.029(3) 0.045(3) 0.046(3) 0.001(2) 0.017(3) 0.010(3)
C14 0.039(3) 0.027(3) 0.039(3) -0.000(2) 0.016(2) -0.003(2)
C15 0.033(3) 0.042(3) 0.036(3) 0.006(2) 0.014(2) 0.001(3)
C16 0.035(3) 0.055(4) 0.044(3) 0.013(3) 0.017(3) 0.009(3)
C17 0.035(3) 0.046(3) 0.048(3) 0.001(3) 0.020(3) 0.013(3)
C18 0.038(3) 0.043(3) 0.061(4) -0.008(3) 0.018(3) 0.001(3)
C19 0.049(4) 0.046(4) 0.062(4) -0.015(3) 0.016(3) -0.012(3)
C20 0.046(3) 0.038(3) 0.053(4) -0.005(3) 0.022(3) -0.004(3)
C21 0.037(3) 0.032(3) 0.035(3) -0.000(2) 0.012(2) 0.007(2)
C22 0.038(3) 0.030(3) 0.036(3) -0.003(2) 0.017(2) 0.005(2)
C23 0.037(3) 0.035(3) 0.043(3) -0.004(2) 0.019(3) 0.008(3)
C24 0.026(2) 0.034(3) 0.036(3) 0.0047(18) 0.0155(19) 0.003(2)
C25 0.036(3) 0.030(3) 0.037(3) -0.000(2) 0.016(2) -0.002(2)
C26 0.043(3) 0.025(3) 0.043(3) 0.004(2) 0.018(3) -0.001(2)
C27 0.046(3) 0.025(3) 0.040(3) -0.007(2) 0.018(3) 0.001(2)
C28 0.044(3) 0.033(3) 0.037(3) -0.009(3) 0.017(3) 0.001(2)
C29 0.041(3) 0.047(3) 0.038(3) -0.007(3) 0.021(3) 0.000(3)
C30 0.028(3) 0.039(3) 0.041(3) 0.001(2) 0.018(2) 0.001(2)
C31 0.028(3) 0.037(3) 0.030(3) -0.0027(19) 0.0098(19) -0.0041(19)
C32 0.028(3) 0.029(3) 0.029(3) -0.0008(18) 0.0088(18) -0.0003(18)
C33 0.033(3) 0.034(3) 0.031(3) -0.008(2) 0.010(2) -0.003(2)
C34 0.032(3) 0.027(3) 0.039(3) 0.0058(18) 0.017(2) 0.0032(19)
C35 0.037(3) 0.044(3) 0.031(3) 0.006(3) 0.012(2) 0.001(3)
C36 0.046(3) 0.060(4) 0.030(3) -0.002(3) 0.018(3) -0.002(3)
C37 0.040(3) 0.064(4) 0.033(3) -0.002(3) 0.012(3) 0.008(3)
C38 0.047(3) 0.056(4) 0.042(3) 0.008(3) 0.013(3) 0.015(3)
C39 0.043(3) 0.049(4) 0.050(4) 0.013(3) 0.019(3) 0.018(3)
C40 0.039(3) 0.039(3) 0.049(3) 0.006(3) 0.020(3) 0.009(3)
C41 0.031(3) 0.034(3) 0.039(3) 0.0017(19) 0.018(2) 0.007(2)
C42 0.033(3) 0.033(3) 0.030(3) 0.0009(19) 0.0163(19) 0.0047(19)
C43 0.038(3) 0.048(3) 0.037(3) -0.002(3) 0.018(3) 0.008(3)
C44 0.031(3) 0.057(4) 0.028(3) 0.011(3) 0.013(2) -0.002(3)
C45 0.042(3) 0.071(5) 0.047(4) 0.005(3) 0.021(3) -0.012(3)
C46 0.054(4) 0.113(7) 0.042(4) 0.009(4) 0.014(3) -0.024(4)
C47 0.064(5) 0.128(7) 0.037(4) 0.035(5) 0.020(4) -0.002(4)
C48 0.078(5) 0.096(6) 0.048(4) 0.030(5) 0.040(4) 0.018(4)
C49 0.050(4) 0.064(4) 0.038(3) 0.012(3) 0.022(3) 0.004(3)
C50 0.034(3) 0.042(3) 0.041(3) -0.006(3) 0.016(3) -0.004(3)
C51 0.050(4) 0.049(4) 0.065(4) 0.005(3) 0.035(3) 0.010(3)
C52 0.046(4) 0.052(4) 0.070(4) 0.007(3) 0.030(3) -0.004(3)
C53 0.051(4) 0.077(5) 0.073(5) -0.007(4) 0.041(4) -0.011(4)
C54 0.068(5) 0.122(7) 0.083(6) 0.012(5) 0.056(5) 0.035(5)
C55 0.057(4) 0.094(6) 0.068(5) 0.015(4) 0.036(4) 0.025(4)
C56 0.099(7) 0.083(6) 0.108(8) -0.006(5) 0.057(6) 0.014(6)
C57 0.169(13) 0.36(3) 0.070(7) -0.148(16) 0.041(8) -0.031(11)
C58 0.119(9) 0.143(10) 0.087(7) -0.021(8) 0.057(7) -0.013(7)
C59 0.091(8) 0.136(10) 0.149(11) -0.051(7) 0.033(8) 0.007(9)
C60 0.121(11) 0.174(15) 0.179(14) 0.010(11) 0.086(11) 0.025(12)
C61 0.149(14) 0.213(18) 0.143(12) -0.059(14) 0.082(11) -0.024(13)
C62 0.198(19) 0.161(17) 0.179(17) 0.042(15) 0.065(15) 0.032(13)
C63 0.23(3) 0.164(17) 0.25(3) 0.023(17) 0.135(18) -0.045(16)

loop_
_atom_type_symbol
_atom_type_description
_atom_type_scat_dispersion_real
_atom_type_scat_dispersion_imag
_atom_type_scat_source
C C 0.0033 0.0016
;
International Tables for Crystallography
(1992, Vol. C, Tables 4.2.6.8 and 6.1.1.4)
;
H H 0.0000 0.0000
;
International Tables for Crystallography
(1992, Vol. C, Table 6.1.1.4)
;
Cl Cl 0.1484 0.1585
;
International Tables for Crystallography
(1992, Vol. C, Tables 4.2.6.8 and 6.1.1.4)
;
N N 0.0061 0.0033
;
International Tables for Crystallography
(1992, Vol. C, Tables 4.2.6.8 and 6.1.1.4)
;
O O 0.0106 0.0060
;
International Tables for Crystallography
(1992, Vol. C, Tables 4.2.6.8 and 6.1.1.4)
;
P P 0.1023 0.0942
;
International Tables for Crystallography
(1992, Vol. C, Tables 4.2.6.8 and 6.1.1.4)
;
Zn Zn 0.2839 1.4301
;
International Tables for Crystallography
(1992, Vol. C, Tables 4.2.6.8 and 6.1.1.4)
;

loop_
_geom_angle_atom_site_label_1
_geom_angle_atom_site_label_2
_geom_angle_atom_site_label_3
_geom_angle
_geom_angle_publ_flag
O1 Zn1 O2 94.52(13) yes
O1 Zn1 O6 86.79(13) yes
O1 Zn1 N1 84.77(15) yes
O1 Zn1 N3 97.28(15) yes
O1 Zn1 N4 164.37(15) yes
O2 Zn1 O6 82.58(14) yes
O2 Zn1 N1 177.46(15) yes
O2 Zn1 N3 93.75(16) yes
O2 Zn1 N4 92.64(16) yes
O6 Zn1 N1 94.93(15) yes
O6 Zn1 N3 174.75(17) yes
O6 Zn1 N4 80.37(14) yes
N1 Zn1 N3 88.76(17) yes
N1 Zn1 N4 87.48(17) yes
N3 Zn1 N4 96.10(15) yes
O1 Zn2 O3 92.00(14) yes
O1 Zn2 N2 84.38(14) yes
O1 Zn2 N5 106.94(14) yes
O1 Zn2 N6 143.88(15) yes
O3 Zn2 N2 167.38(16) yes
O3 Zn2 N5 100.00(16) yes
O3 Zn2 N6 87.54(16) yes
N2 Zn2 N5 92.61(18) yes
N2 Zn2 N6 88.31(16) yes
N5 Zn2 N6 108.69(14) yes
O9 Cl1 O10 116.4(5) yes
O9 Cl1 O11 106.8(5) yes
O9 Cl1 O12 113.3(5) yes
O9 Cl1 O13 98.5(11) yes
O9 Cl1 O14 86.6(14) yes
O10 Cl1 O11 107.1(5) yes
O10 Cl1 O12 113.2(5) yes
O10 Cl1 O13 55.7(8) yes
O10 Cl1 O14 66.0(10) yes
O11 Cl1 O12 97.9(7) yes
O11 Cl1 O13 62.4(10) yes
O11 Cl1 O14 166.6(15) yes
O12 Cl1 O13 146.8(13) yes
O12 Cl1 O14 75.7(13) yes
O13 Cl1 O14 117.0(13) yes
O2 P1 O3 117.8(3) yes
O2 P1 O4 112.29(18) yes
O2 P1 O5 104.9(2) yes
O3 P1 O4 107.61(19) yes
O3 P1 O5 110.1(2) yes
O4 P1 O5 103.0(3) yes
O4 P2 O6 109.2(2) yes
O4 P2 O7 100.1(3) yes
O4 P2 O8 109.60(19) yes
O6 P2 O7 111.5(2) yes
O6 P2 O8 120.5(3) yes
O7 P2 O8 104.0(3) yes
Zn1 O1 Zn2 137.6(2) yes
Zn1 O1 C2 109.2(3) yes
Zn2 O1 C2 113.0(3) yes
Zn1 O2 P1 119.6(3) yes
Zn2 O3 P1 120.9(2) yes
P1 O4 P2 133.8(3) yes
P1 O5 C44 123.4(4) yes
Zn1 O6 P2 125.12(19) yes
P2 O7 C50 128.1(4) yes
Cl1 O10 O13 62.7(9) yes
Cl1 O10 O14 58.3(8) yes
O13 O10 O14 116.3(14) yes
Cl1 O11 O13 58.7(9) yes
Cl1 O12 O14 54.4(9) yes
Cl1 O13 O10 61.6(8) yes
Cl1 O13 O11 58.9(9) yes
O10 O13 O11 108.9(15) yes
Cl1 O14 O10 55.7(9) yes
Cl1 O14 O12 50.0(9) yes
O10 O14 O12 89.4(15) yes
C56 O16 C59 106.1(9) yes
C60 O17 C63 113.3(15) yes
Zn1 N1 C1 105.8(3) yes
Zn1 N1 C4 114.2(4) yes
Zn1 N1 C14 106.9(4) yes
C1 N1 C4 110.7(5) yes
C1 N1 C14 110.9(4) yes
C4 N1 C14 108.2(4) yes
Zn2 N2 C3 105.3(3) yes
Zn2 N2 C24 111.3(3) yes
Zn2 N2 C34 107.3(4) yes
C3 N2 C24 112.4(5) yes
C3 N2 C34 109.7(4) yes
C24 N2 C34 110.5(4) yes
Zn1 N3 C5 114.1(4) yes
Zn1 N3 C12 126.8(4) yes
C5 N3 C12 118.0(5) yes
Zn1 N4 C15 115.4(3) yes
Zn1 N4 C22 124.9(4) yes
C15 N4 C22 119.4(5) yes
Zn2 N5 C25 114.0(4) yes
Zn2 N5 C32 125.6(3) yes
C25 N5 C32 119.0(5) yes
Zn2 N6 C35 114.2(3) yes
Zn2 N6 C42 127.6(4) yes
C35 N6 C42 117.9(4) yes
N1 C1 C2 111.4(5) yes
O1 C2 C1 110.5(4) yes
O1 C2 C3 110.5(4) yes
C1 C2 C3 108.5(5) yes
N2 C3 C2 109.6(5) yes
N1 C4 C11 116.7(4) yes
N3 C5 C6 124.5(6) yes
C5 C6 C7 118.9(6) yes
C6 C7 C13 119.3(6) yes
C9 C8 C13 121.0(6) yes
C8 C9 C10 119.7(7) yes
C9 C10 C11 122.4(6) yes
C4 C11 C10 117.0(5) yes
C4 C11 C12 124.7(6) yes
C10 C11 C12 118.0(5) yes
N3 C12 C11 120.3(5) yes
N3 C12 C13 120.5(5) yes
C11 C12 C13 119.3(6) yes
C7 C13 C8 121.5(6) yes
C7 C13 C12 118.8(6) yes
C8 C13 C12 119.7(6) yes
N1 C14 C21 115.0(4) yes
N4 C15 C16 123.6(5) yes
C15 C16 C17 118.5(6) yes
C16 C17 C23 120.0(5) yes
C19 C18 C23 120.9(6) yes
C18 C19 C20 119.9(6) yes
C19 C20 C21 122.5(7) yes
C14 C21 C20 115.8(6) yes
C14 C21 C22 127.0(4) yes
C20 C21 C22 117.3(5) yes
N4 C22 C21 120.7(5) yes
N4 C22 C23 118.6(5) yes
C21 C22 C23 120.6(5) yes
C17 C23 C18 121.4(5) yes
C17 C23 C22 119.8(5) yes
C18 C23 C22 118.8(6) yes
N2 C24 C31 115.5(4) yes
N5 C25 C26 123.6(6) yes
C25 C26 C27 118.9(5) yes
C26 C27 C33 120.1(5) yes
C29 C28 C33 120.2(6) yes
C28 C29 C30 120.0(6) yes
C29 C30 C31 122.9(5) yes
C24 C31 C30 117.1(5) yes
C24 C31 C32 124.7(6) yes
C30 C31 C32 118.0(5) yes
N5 C32 C31 121.1(5) yes
N5 C32 C33 119.8(5) yes
C31 C32 C33 119.1(6) yes
C27 C33 C28 121.6(5) yes
C27 C33 C32 118.6(6) yes
C28 C33 C32 119.8(5) yes
N2 C34 C41 115.2(4) yes
N6 C35 C36 124.0(5) yes
C35 C36 C37 119.9(6) yes
C36 C37 C43 118.9(5) yes
C39 C38 C43 119.5(5) yes
C38 C39 C40 121.3(6) yes
C39 C40 C41 121.2(6) yes
C34 C41 C40 117.4(5) yes
C34 C41 C42 123.6(5) yes
C40 C41 C42 119.0(5) yes
N6 C42 C41 120.6(4) yes
N6 C42 C43 120.4(5) yes
C41 C42 C43 119.0(5) yes
C37 C43 C38 121.2(5) yes
C37 C43 C42 118.9(5) yes
C38 C43 C42 119.9(6) yes
O5 C44 C45 119.8(6) yes
O5 C44 C49 117.6(5) yes
C45 C44 C49 122.5(5) yes
C44 C45 C46 118.9(7) yes
C45 C46 C47 118.7(7) yes
C46 C47 C48 122.0(7) yes
C47 C48 C49 118.7(8) yes
C44 C49 C48 119.3(6) yes
O7 C50 C51 125.0(7) yes
O7 C50 C55 114.6(5) yes
C51 C50 C55 120.4(7) yes
C50 C51 C52 119.5(7) yes
C51 C52 C53 120.6(6) yes
C52 C53 C54 119.0(8) yes
C53 C54 C55 120.9(9) yes
C50 C55 C54 119.6(7) yes
O16 C56 C57 109.7(10) yes
C56 C57 C58 112.4(15) yes
C57 C58 C59 102.8(10) yes
O16 C59 C58 103.4(9) yes
O17 C60 C61 107.9(14) yes
C60 C61 C62 104.2(14) yes
C61 C62 C63 106.2(17) yes
O17 C63 C62 106.9(19) yes
N1 C1 H1A 109.351 no
N1 C1 H1B 109.347 no
C2 C1 H1A 109.359 no
C2 C1 H1B 109.348 no
H1A C1 H1B 108.004 no
O1 C2 H2 109.124 no
C1 C2 H2 109.108 no
C3 C2 H2 109.120 no
N2 C3 H3A 109.735 no
N2 C3 H3B 109.745 no
C2 C3 H3A 109.768 no
C2 C3 H3B 109.754 no
H3A C3 H3B 108.210 no
N1 C4 H4A 108.128 no
N1 C4 H4B 108.114 no
C11 C4 H4A 108.124 no
C11 C4 H4B 108.121 no
H4A C4 H4B 107.312 no
N3 C5 H5 117.750 no
C6 C5 H5 117.764 no
C5 C6 H6 120.514 no
C7 C6 H6 120.559 no
C6 C7 H7 120.358 no
C13 C7 H7 120.360 no
C9 C8 H8 119.507 no
C13 C8 H8 119.515 no
C8 C9 H9 120.131 no
C10 C9 H9 120.129 no
C9 C10 H10 118.811 no
C11 C10 H10 118.812 no
N1 C14 H14A 108.539 no
N1 C14 H14B 108.519 no
C21 C14 H14A 108.512 no
C21 C14 H14B 108.489 no
H14A C14 H14B 107.530 no
N4 C15 H15 118.226 no
C16 C15 H15 118.184 no
C15 C16 H16 120.746 no
C17 C16 H16 120.749 no
C16 C17 H17 119.998 no
C23 C17 H17 119.979 no
C19 C18 H18 119.535 no
C23 C18 H18 119.518 no
C18 C19 H19 120.072 no
C20 C19 H19 120.046 no
C19 C20 H20 118.786 no
C21 C20 H20 118.764 no
N2 C24 H24A 108.382 no
N2 C24 H24B 108.394 no
C31 C24 H24A 108.402 no
C31 C24 H24B 108.418 no
H24A C24 H24B 107.466 no
N5 C25 H25 118.176 no
C26 C25 H25 118.183 no
C25 C26 H26 120.553 no
C27 C26 H26 120.550 no
C26 C27 H27 119.951 no
C33 C27 H27 119.928 no
C29 C28 H28 119.887 no
C33 C28 H28 119.927 no
C28 C29 H29 120.017 no
C30 C29 H29 120.006 no
C29 C30 H30 118.557 no
C31 C30 H30 118.540 no
N2 C34 H34A 108.473 no
N2 C34 H34B 108.471 no
C41 C34 H34A 108.447 no
C41 C34 H34B 108.460 no
H34A C34 H34B 107.494 no
N6 C35 H35 117.992 no
C36 C35 H35 117.971 no
C35 C36 H36 120.054 no
C37 C36 H36 120.069 no
C36 C37 H37 120.532 no
C43 C37 H37 120.552 no
C39 C38 H38 120.254 no
C43 C38 H38 120.257 no
C38 C39 H39 119.326 no
C40 C39 H39 119.348 no
C39 C40 H40 119.389 no
C41 C40 H40 119.425 no
C44 C45 H45 120.542 no
C46 C45 H45 120.554 no
C45 C46 H46 120.682 no
C47 C46 H46 120.656 no
C46 C47 H47 119.022 no
C48 C47 H47 119.027 no
C47 C48 H48 120.619 no
C49 C48 H48 120.631 no
C44 C49 H49 120.370 no
C48 C49 H49 120.373 no
C50 C51 H51 120.248 no
C52 C51 H51 120.243 no
C51 C52 H52 119.740 no
C53 C52 H52 119.701 no
C52 C53 H53 120.478 no
C54 C53 H53 120.497 no
C53 C54 H54 119.559 no
C55 C54 H54 119.581 no
C50 C55 H55 120.174 no
C54 C55 H55 120.199 no
O16 C56 H56A 109.737 no
O16 C56 H56B 109.742 no
C57 C56 H56A 109.718 no
C57 C56 H56B 109.723 no
H56A C56 H56B 108.202 no
C56 C57 H57A 109.115 no
C56 C57 H57B 109.129 no
C58 C57 H57A 109.130 no
C58 C57 H57B 109.127 no
H57A C57 H57B 107.850 no
C57 C58 H58A 111.206 no
C57 C58 H58B 111.206 no
C59 C58 H58A 111.199 no
C59 C58 H58B 111.212 no
H58A C58 H58B 109.145 no
O16 C59 H59A 111.088 no
O16 C59 H59B 111.093 no
C58 C59 H59A 111.068 no
C58 C59 H59B 111.078 no
H59A C59 H59B 109.050 no
O17 C60 H60A 110.110 no
O17 C60 H60B 110.101 no
C61 C60 H60A 110.125 no
C61 C60 H60B 110.112 no
H60A C60 H60B 108.446 no
C60 C61 H61A 110.917 no
C60 C61 H61B 110.893 no
C62 C61 H61A 110.917 no
C62 C61 H61B 110.908 no
H61A C61 H61B 108.942 no
C61 C62 H62A 110.495 no
C61 C62 H62B 110.480 no
C63 C62 H62A 110.489 no
C63 C62 H62B 110.473 no
H62A C62 H62B 108.664 no
O17 C63 H63A 110.340 no
O17 C63 H63B 110.328 no
C62 C63 H63A 110.334 no
C62 C63 H63B 110.321 no
H63A C63 H63B 108.586 no

loop_
_geom_bond_atom_site_label_1
_geom_bond_atom_site_label_2
_geom_bond_distance
_geom_bond_publ_flag
Zn1 O1 2.048(3) yes
Zn1 O2 2.034(4) yes
Zn1 O6 2.307(4) yes
Zn1 N1 2.088(5) yes
Zn1 N3 2.240(5) yes
Zn1 N4 2.120(4) yes
Zn2 O1 2.001(3) yes
Zn2 O3 2.033(4) yes
Zn2 N2 2.074(5) yes
Zn2 N5 2.110(5) yes
Zn2 N6 2.145(4) yes
Cl1 O9 1.402(8) yes
Cl1 O10 1.417(6) yes
Cl1 O11 1.434(8) yes
Cl1 O12 1.376(8) yes
Cl1 O13 1.431(19) yes
Cl1 O14 1.46(2) yes
P1 O2 1.485(3) yes
P1 O3 1.495(4) yes
P1 O4 1.589(4) yes
P1 O5 1.591(5) yes
P2 O4 1.630(4) yes
P2 O6 1.478(4) yes
P2 O7 1.605(5) yes
P2 O8 1.462(4) yes
O1 C2 1.411(7) yes
O5 C44 1.391(6) yes
O7 C50 1.400(8) yes
O10 O13 1.330(19) yes
O10 O14 1.57(3) yes
O11 O13 1.49(3) yes
O12 O14 1.74(3) yes
O16 C56 1.407(15) yes
O16 C59 1.486(13) yes
O17 C60 1.38(2) yes
O17 C63 1.38(3) yes
N1 C1 1.493(7) yes
N1 C4 1.484(6) yes
N1 C14 1.491(7) yes
N2 C3 1.489(6) yes
N2 C24 1.484(7) yes
N2 C34 1.491(6) yes
N3 C5 1.324(7) yes
N3 C12 1.378(8) yes
N4 C15 1.326(8) yes
N4 C22 1.379(6) yes
N5 C25 1.317(7) yes
N5 C32 1.389(8) yes
N6 C35 1.330(7) yes
N6 C42 1.372(6) yes
C1 C2 1.512(6) yes
C2 C3 1.535(8) yes
C4 C11 1.488(8) yes
C5 C6 1.402(8) yes
C6 C7 1.354(10) yes
C7 C13 1.414(8) yes
C8 C9 1.344(9) yes
C8 C13 1.413(10) yes
C9 C10 1.419(10) yes
C10 C11 1.382(9) yes
C11 C12 1.429(7) yes
C12 C13 1.427(8) yes
C14 C21 1.504(8) yes
C15 C16 1.400(8) yes
C16 C17 1.349(8) yes
C17 C23 1.395(9) yes
C18 C19 1.341(11) yes
C18 C23 1.410(8) yes
C19 C20 1.425(9) yes
C20 C21 1.371(7) yes
C21 C22 1.423(9) yes
C22 C23 1.424(8) yes
C24 C31 1.505(8) yes
C25 C26 1.403(8) yes
C26 C27 1.356(10) yes
C27 C33 1.402(8) yes
C28 C29 1.357(8) yes
C28 C33 1.420(10) yes
C29 C30 1.401(8) yes
C30 C31 1.379(9) yes
C31 C32 1.427(7) yes
C32 C33 1.428(8) yes
C34 C41 1.508(6) yes
C35 C36 1.392(7) yes
C36 C37 1.341(9) yes
C37 C43 1.411(9) yes
C38 C39 1.341(10) yes
C38 C43 1.424(8) yes
C39 C40 1.404(8) yes
C40 C41 1.387(7) yes
C41 C42 1.407(8) yes
C42 C43 1.428(7) yes
C44 C45 1.376(8) yes
C44 C49 1.375(10) yes
C45 C46 1.408(9) yes
C46 C47 1.386(14) yes
C47 C48 1.389(11) yes
C48 C49 1.398(9) yes
C50 C51 1.361(8) yes
C50 C55 1.358(12) yes
C51 C52 1.388(11) yes
C52 C53 1.358(12) yes
C53 C54 1.365(11) yes
C54 C55 1.378(13) yes
C56 C57 1.357(18) yes
C57 C58 1.374(17) yes
C58 C59 1.54(2) yes
C60 C61 1.54(3) yes
C61 C62 1.49(3) yes
C62 C63 1.54(3) yes
C1 H1A 0.990 no
C1 H1B 0.990 no
C2 H2 1.000 no
C3 H3A 0.990 no
C3 H3B 0.990 no
C4 H4A 0.990 no
C4 H4B 0.990 no
C5 H5 0.950 no
C6 H6 0.950 no
C7 H7 0.950 no
C8 H8 0.950 no
C9 H9 0.950 no
C10 H10 0.950 no
C14 H14A 0.990 no
C14 H14B 0.990 no
C15 H15 0.950 no
C16 H16 0.950 no
C17 H17 0.950 no
C18 H18 0.950 no
C19 H19 0.950 no
C20 H20 0.950 no
C24 H24A 0.990 no
C24 H24B 0.990 no
C25 H25 0.950 no
C26 H26 0.950 no
C27 H27 0.950 no
C28 H28 0.950 no
C29 H29 0.950 no
C30 H30 0.950 no
C34 H34A 0.990 no
C34 H34B 0.990 no
C35 H35 0.950 no
C36 H36 0.950 no
C37 H37 0.950 no
C38 H38 0.950 no
C39 H39 0.950 no
C40 H40 0.950 no
C45 H45 0.950 no
C46 H46 0.950 no
C47 H47 0.950 no
C48 H48 0.950 no
C49 H49 0.950 no
C51 H51 0.950 no
C52 H52 0.950 no
C53 H53 0.950 no
C54 H54 0.950 no
C55 H55 0.950 no
C56 H56A 0.990 no
C56 H56B 0.990 no
C57 H57A 0.990 no
C57 H57B 0.990 no
C58 H58A 0.990 no
C58 H58B 0.990 no
C59 H59A 0.990 no
C59 H59B 0.990 no
C60 H60A 0.990 no
C60 H60B 0.990 no
C61 H61A 0.990 no
C61 H61B 0.990 no
C62 H62A 0.990 no
C62 H62B 0.990 no
C63 H63A 0.990 no
C63 H63B 0.990 no

loop_
_geom_contact_atom_site_label_1
_geom_contact_atom_site_label_2
_geom_contact_distance
_geom_contact_publ_flag
_geom_contact_site_symmetry_2
Zn1 O4 3.471(4) no .
Zn1 C11 3.508(6) no .
Zn1 C21 3.365(5) no .
Zn2 O4 3.337(5) no .
Zn2 C31 3.412(6) no .
Zn2 C41 3.435(5) no .
P1 O1 3.089(5) no .
P1 O6 3.225(4) no .
P1 C45 3.339(7) no .
P1 C49 3.562(8) no .
P2 O1 3.358(5) no .
P2 O2 3.304(4) no .
P2 C51 3.197(8) no .
O1 O4 3.253(6) no .
O1 C34 3.451(6) no .
O2 C5 3.039(7) no .
O2 C15 3.013(5) no .
O3 C25 3.128(7) no .
O3 C35 2.883(5) no .
O3 C44 3.105(8) no .
O3 C45 3.193(9) no .
O4 C44 3.060(7) no .
O4 C49 3.465(9) no .
O4 C50 3.162(7) no .
O4 C51 3.492(7) no .
O6 C2 3.407(8) no .
O6 C14 2.941(7) no .
O6 C21 3.236(6) no .
O6 C22 3.233(5) no .
O6 C50 3.188(8) no .
O6 C51 3.105(10) no .
O8 C34 3.468(8) no .
N1 C12 3.176(7) no .
N1 C22 3.099(8) no .
N2 C32 3.158(6) no .
N2 C42 3.112(7) no .
N3 C1 3.579(7) no .
N3 C4 2.976(7) no .
N3 C7 2.808(7) no .
N3 C15 3.559(8) no .
N4 C4 3.224(9) no .
N4 C14 3.032(8) no .
N4 C17 2.779(7) no .
N5 C3 3.547(6) no .
N5 C24 3.004(7) no .
N5 C27 2.789(7) no .
N6 C24 3.341(8) no .
N6 C34 2.943(7) no .
N6 C37 2.804(6) no .
C1 C11 2.956(7) no .
C1 C12 3.550(7) no .
C2 C14 3.173(6) no .
C2 C34 3.047(6) no .
C3 C31 2.967(7) no .
C3 C32 3.517(7) no .
C4 C21 2.889(8) no .
C4 C22 3.294(9) no .
C5 C13 2.724(10) no .
C6 C12 2.765(8) no .
C6 C26 3.446(7) no .
C8 C11 2.825(9) no .
C9 C12 2.813(10) no .
C10 C13 2.775(9) no .
C15 C23 2.715(7) no .
C16 C22 2.779(9) no .
C18 C21 2.829(8) no .
C19 C22 2.788(8) no .
C20 C23 2.776(10) no .
C24 C41 2.883(8) no .
C24 C42 3.340(9) no .
C25 C33 2.738(9) no .
C26 C32 2.768(8) no .
C28 C31 2.828(8) no .
C29 C32 2.812(9) no .
C30 C33 2.771(8) no .
C35 C43 2.716(8) no .
C35 C45 3.517(10) no .
C36 C42 2.751(9) no .
C38 C41 2.821(7) no .
C39 C42 2.797(8) no .
C40 C43 2.773(9) no .
C44 C47 2.738(9) no .
C45 C48 2.797(12) no .
C46 C49 2.795(9) no .
C50 C53 2.749(11) no .
C51 C54 2.727(13) no .
C52 C55 2.731(9) no .
O2 C18 3.312(8) no 6_545
O3 O15 3.594(6) no .
O5 C18 3.263(6) no 6_545
O5 C19 3.366(7) no 6_545
O7 O15 3.278(6) no 1_565
O7 C16 3.441(6) no 6_555
O7 C17 3.289(6) no 6_555
O8 O15 2.864(6) no 1_565
O8 C38 3.416(7) no 3_575
O9 C1 3.553(8) no 1_545
O9 C7 3.286(10) no .
O9 C8 3.435(8) no .
O10 C1 3.304(11) no 1_545
O10 C24 3.459(10) no 2_545
O10 C30 3.492(8) no 2_545
O10 C58 3.561(13) no 4_555
O11 O11 3.481(13) no 2_555
O11 C24 3.454(11) no 2_545
O11 C27 3.391(11) no 2_555
O11 C34 3.404(13) no 2_545
O12 C8 3.500(13) no .
O12 C28 3.381(9) no 2_555
O12 C40 3.588(15) no 2_545
O12 C47 3.245(12) no 4_565
O12 C48 3.264(10) no 4_565
O13 C1 3.39(3) no 1_545
O13 C3 3.32(3) no 1_545
O13 C24 3.21(3) no 2_545
O13 C30 3.26(2) no 2_545
O14 C8 3.34(3) no .
O14 C63 2.87(3) no 1_545
O15 O3 3.594(6) no .
O15 O7 3.278(6) no 1_545
O15 O8 2.864(6) no 1_545
O15 O16 3.009(10) no .
O15 C5 3.495(8) no .
O15 C6 3.496(9) no .
O15 C17 3.488(6) no 6_545
O15 C37 3.303(6) no 3_565
O16 O15 3.009(10) no .
O16 C45 3.343(10) no .
O16 C55 3.546(10) no 1_545
O17 C57 3.53(3) no 4_565
C1 O9 3.553(8) no 1_565
C1 O10 3.304(11) no 1_565
C1 O13 3.39(3) no 1_565
C3 O13 3.32(3) no 1_565
C5 O15 3.495(8) no .
C6 O15 3.496(9) no .
C7 O9 3.286(10) no .
C8 O9 3.435(8) no .
C8 O12 3.500(13) no .
C8 O14 3.34(3) no .
C9 C29 3.562(7) no 2_555
C12 C53 3.512(8) no 6_545
C16 O7 3.441(6) no 6_545
C16 C50 3.378(8) no 6_545
C16 C51 3.472(9) no 6_545
C17 O7 3.289(6) no 6_545
C17 O15 3.488(6) no 6_555
C17 C50 3.483(8) no 6_545
C18 O2 3.312(8) no 6_555
C18 O5 3.263(6) no 6_555
C18 C56 3.571(12) no 6_555
C19 O5 3.366(7) no 6_555
C19 C52 3.518(9) no 6_555
C24 O10 3.459(10) no 2_565
C24 O11 3.454(11) no 2_565
C24 O13 3.21(3) no 2_565
C25 C36 3.598(8) no 3_565
C27 O11 3.391(11) no 2_555
C28 O12 3.381(9) no 2_555
C28 C28 3.160(6) no 2_555
C28 C29 3.567(6) no 2_555
C29 C9 3.562(7) no 2_555
C29 C28 3.567(6) no 2_555
C30 O10 3.492(8) no 2_565
C30 O13 3.26(2) no 2_565
C34 O11 3.404(13) no 2_565
C36 C25 3.598(8) no 3_565
C36 C39 3.485(9) no 3_575
C37 O15 3.303(6) no 3_565
C37 C39 3.450(9) no 3_575
C37 C40 3.440(10) no 3_575
C38 O8 3.416(7) no 3_575
C38 C42 3.362(10) no 3_575
C38 C43 3.413(9) no 3_575
C39 C36 3.485(9) no 3_575
C39 C37 3.450(9) no 3_575
C39 C48 3.526(12) no 3_575
C40 O12 3.588(15) no 2_565
C40 C37 3.440(10) no 3_575
C42 C38 3.362(10) no 3_575
C43 C38 3.413(9) no 3_575
C43 C43 3.465(9) no 3_575
C45 O16 3.343(10) no .
C47 O12 3.245(12) no 4_564
C48 O12 3.264(10) no 4_564
C48 C39 3.526(12) no 3_575
C50 C16 3.378(8) no 6_555
C50 C17 3.483(8) no 6_555
C51 C16 3.472(9) no 6_555
C52 C19 3.518(9) no 6_545
C53 C12 3.512(8) no 6_555
C55 O16 3.546(10) no 1_565
C56 C18 3.571(12) no 6_545
C57 O17 3.53(3) no 4_564
C58 O10 3.561(13) no 4_554
C63 O14 2.87(3) no 1_565
Zn1 H1B 3.2395 no .
Zn1 H2 3.1471 no .
Zn1 H4B 3.0955 no .
Zn1 H5 2.9510 no .
Zn1 H14B 2.9069 no .
Zn1 H15 2.8969 no .
Zn1 H51 3.5969 no .
Zn2 H2 3.2992 no .
Zn2 H3A 3.1396 no .
Zn2 H24A 3.0266 no .
Zn2 H25 2.8568 no .
Zn2 H34A 2.8642 no .
Zn2 H35 2.8844 no .
P1 H5 3.2717 no .
P1 H35 3.5180 no .
P1 H45 3.2591 no .
P1 H51 3.5108 no .
P2 H2 3.2922 no .
P2 H14B 3.3969 no .
P2 H34A 3.5016 no .
P2 H51 2.9029 no .
O1 H1A 3.2401 no .
O1 H1B 2.7010 no .
O1 H3A 2.7543 no .
O1 H3B 3.2539 no .
O1 H14B 3.3808 no .
O1 H34A 3.0564 no .
O2 H5 2.3504 no .
O2 H15 2.4793 no .
O2 H51 2.9702 no .
O3 H5 3.3927 no .
O3 H25 2.4565 no .
O3 H35 2.3051 no .
O3 H45 2.8005 no .
O4 H49 3.3340 no .
O4 H51 3.2109 no .
O5 H45 2.5797 no .
O5 H49 2.5345 no .
O6 H2 2.9835 no .
O6 H14B 2.2896 no .
O6 H51 2.4556 no .
O7 H51 2.6621 no .
O7 H55 2.4608 no .
O8 H2 2.9461 no .
O8 H34A 2.4915 no .
O16 H57A 2.8269 no .
O16 H57B 3.0074 no .
O16 H58A 3.1739 no .
O16 H58B 2.8787 no .
O17 H61A 3.0691 no .
O17 H61B 2.9662 no .
O17 H62A 2.9735 no .
O17 H62B 3.0315 no .
N1 H2 2.7644 no .
N2 H2 2.7843 no .
N3 H1B 3.2834 no .
N3 H4B 3.0891 no .
N3 H6 3.2529 no .
N3 H15 3.2181 no .
N4 H4B 2.6463 no .
N4 H14B 3.3137 no .
N4 H16 3.2487 no .
N4 H51 2.9660 no .
N5 H3A 3.2076 no .
N5 H24A 3.1259 no .
N5 H26 3.2418 no .
N5 H35 3.5590 no .
N6 H24A 2.7873 no .
N6 H34A 3.0799 no .
N6 H36 3.2438 no .
C1 H3A 2.5649 no .
C1 H3B 2.7686 no .
C1 H4A 2.6870 no .
C1 H4B 3.2923 no .
C1 H14A 2.6060 no .
C1 H14B 2.6553 no .
C2 H14A 3.5161 no .
C2 H14B 2.8766 no .
C2 H34A 2.7291 no .
C2 H34B 3.3254 no .
C3 H1A 2.7233 no .
C3 H1B 2.5761 no .
C3 H24A 3.3086 no .
C3 H24B 2.7237 no .
C3 H34A 2.6603 no .
C3 H34B 2.5520 no .
C4 H1A 2.8176 no .
C4 H1B 2.4913 no .
C4 H10 2.5667 no .
C4 H14A 2.6392 no .
C4 H14B 3.2643 no .
C5 H7 3.2400 no .
C5 H15 3.3045 no .
C5 H25 3.2694 no .
C6 H25 3.4746 no .
C6 H26 3.1116 no .
C7 H5 3.2169 no .
C7 H8 2.6484 no .
C7 H26 3.5236 no .
C8 H7 2.6616 no .
C8 H10 3.2347 no .
C10 H1B 3.1635 no .
C10 H4A 2.4506 no .
C10 H4B 2.9716 no .
C10 H8 3.2505 no .
C11 H1A 3.4823 no .
C11 H1B 2.4662 no .
C11 H9 3.3016 no .
C12 H1B 2.9836 no .
C12 H4A 3.3587 no .
C12 H4B 2.8755 no .
C12 H5 3.1710 no .
C12 H7 3.3092 no .
C12 H8 3.3117 no .
C12 H10 3.2691 no .
C13 H6 3.2562 no .
C13 H9 3.2598 no .
C14 H1A 2.5108 no .
C14 H1B 3.2755 no .
C14 H2 2.9597 no .
C14 H4A 2.5338 no .
C14 H4B 2.5931 no .
C14 H20 2.5364 no .
C15 H4B 3.5763 no .
C15 H17 3.2288 no .
C15 H51 2.9448 no .
C16 H51 3.4629 no .
C16 H52 3.2966 no .
C17 H15 3.2102 no .
C17 H18 2.6295 no .
C18 H17 2.6309 no .
C18 H20 3.2385 no .
C20 H4B 3.4399 no .
C20 H14A 2.4668 no .
C20 H14B 2.9013 no .
C20 H18 3.2558 no .
C21 H4A 3.0652 no .
C21 H4B 2.5153 no .
C21 H19 3.2962 no .
C22 H4B 2.6098 no .
C22 H14A 3.3633 no .
C22 H14B 3.0216 no .
C22 H15 3.1894 no .
C22 H17 3.2986 no .
C22 H18 3.2987 no .
C22 H20 3.2481 no .
C22 H51 3.4697 no .
C23 H16 3.2418 no .
C23 H19 3.2542 no .
C24 H3A 2.5565 no .
C24 H3B 2.8135 no .
C24 H30 2.5719 no .
C24 H34A 3.2848 no .
C24 H34B 2.7348 no .
C25 H27 3.2401 no .
C26 H6 3.3813 no .
C27 H25 3.2220 no .
C27 H28 2.6557 no .
C28 H27 2.6496 no .
C28 H30 3.2333 no .
C30 H3A 3.2308 no .
C30 H24A 2.9917 no .
C30 H24B 2.4725 no .
C30 H28 3.2483 no .
C31 H3A 2.5069 no .
C31 H3B 3.4494 no .
C31 H29 3.2886 no .
C32 H3A 2.9333 no .
C32 H24A 2.9000 no .
C32 H24B 3.3712 no .
C32 H25 3.1874 no .
C32 H27 3.2969 no .
C32 H28 3.3213 no .
C32 H30 3.2642 no .
C33 H26 3.2542 no .
C33 H29 3.2690 no .
C34 H2 2.8371 no .
C34 H3A 3.2820 no .
C34 H3B 2.5354 no .
C34 H24A 2.6403 no .
C34 H24B 2.5866 no .
C34 H40 2.5997 no .
C35 H37 3.2304 no .
C35 H45 3.3093 no .
C37 H35 3.2066 no .
C37 H38 2.6608 no .
C38 H37 2.6607 no .
C38 H40 3.2387 no .
C40 H24A 3.3874 no .
C40 H24B 3.5500 no .
C40 H34A 3.0100 no .
C40 H34B 2.4849 no .
C40 H38 3.2534 no .
C41 H24A 2.5323 no .
C41 H24B 3.0312 no .
C41 H39 3.2796 no .
C42 H24A 2.6841 no .
C42 H34A 2.8883 no .
C42 H34B 3.3456 no .
C42 H35 3.1704 no .
C42 H37 3.3101 no .
C42 H38 3.3269 no .
C42 H40 3.2658 no .
C43 H36 3.2365 no .
C43 H39 3.2497 no .
C44 H35 3.5732 no .
C44 H46 3.2603 no .
C44 H48 3.2538 no .
C45 H35 2.8820 no .
C45 H47 3.2602 no .
C45 H49 3.2632 no .
C46 H35 3.4836 no .
C46 H36 3.2221 no .
C46 H48 3.2811 no .
C47 H45 3.2663 no .
C47 H49 3.2611 no .
C48 H46 3.2819 no .
C49 H45 3.2641 no .
C49 H47 3.2543 no .
C50 H49 3.2629 no .
C50 H52 3.2299 no .
C50 H54 3.2198 no .
C51 H53 3.2451 no .
C51 H55 3.2169 no .
C52 H54 3.2044 no .
C53 H51 3.2400 no .
C53 H55 3.2403 no .
C54 H52 3.2058 no .
C55 H49 3.3174 no .
C55 H51 3.2170 no .
C55 H53 3.2435 no .
C56 H58A 3.0515 no .
C56 H58B 2.7791 no .
C56 H59A 3.0666 no .
C56 H59B 2.8771 no .
C57 H59A 3.0729 no .
C57 H59B 2.7907 no .
C58 H56A 2.8368 no .
C58 H56B 3.0101 no .
C59 H56A 2.9956 no .
C59 H56B 2.9703 no .
C59 H57A 2.7735 no .
C59 H57B 3.0957 no .
C60 H62A 3.0761 no .
C60 H62B 3.0463 no .
C60 H63A 2.8918 no .
C60 H63B 3.0214 no .
C61 H63A 3.0537 no .
C61 H63B 3.1152 no .
C62 H60A 3.1110 no .
C62 H60B 2.9989 no .
C63 H60A 3.0287 no .
C63 H60B 2.8805 no .
C63 H61A 3.1035 no .
C63 H61B 3.0746 no .
H1A H2 2.3090 no .
H1A H3A 2.8897 no .
H1A H3B 2.6537 no .
H1A H4A 2.7010 no .
H1A H14A 2.2797 no .
H1A H14B 2.7207 no .
H1B H2 2.8618 no .
H1B H3A 2.2765 no .
H1B H3B 2.9769 no .
H1B H4A 2.7594 no .
H1B H4B 3.4204 no .
H1B H10 3.4098 no .
H1B H14A 3.3877 no .
H1B H14B 3.5967 no .
H2 H3A 2.8785 no .
H2 H3B 2.3150 no .
H2 H14A 3.2772 no .
H2 H14B 2.3916 no .
H2 H34A 2.2799 no .
H2 H34B 3.0266 no .
H3A H24A 3.4689 no .
H3A H24B 2.8624 no .
H3A H30 3.5076 no .
H3A H34A 3.5952 no .
H3A H34B 3.4016 no .
H3B H24B 2.7083 no .
H3B H34A 2.8245 no .
H3B H34B 2.2546 no .
H4A H10 2.1897 no .
H4A H14A 2.3778 no .
H4A H14B 3.4577 no .
H4B H10 3.1090 no .
H4B H14A 2.9649 no .
H4B H14B 3.4772 no .
H5 H6 2.3267 no .
H5 H15 2.9252 no .
H5 H25 3.0404 no .
H6 H7 2.3175 no .
H6 H25 3.4311 no .
H6 H26 2.8163 no .
H7 H8 2.4910 no .
H7 H26 3.5277 no .
H8 H9 2.2884 no .
H9 H10 2.3534 no .
H14A H20 2.2082 no .
H14B H20 2.9536 no .
H15 H16 2.3347 no .
H15 H51 3.1364 no .
H16 H17 2.3094 no .
H16 H52 3.2739 no .
H17 H18 2.4600 no .
H18 H19 2.2859 no .
H19 H20 2.3580 no .
H24A H30 3.1195 no .
H24A H34A 3.4856 no .
H24A H34B 3.0875 no .
H24B H30 2.2054 no .
H24B H34A 3.5207 no .
H24B H34B 2.5110 no .
H24B H40 3.5251 no .
H25 H26 2.3347 no .
H25 H35 3.2912 no .
H26 H27 2.3130 no .
H27 H28 2.4896 no .
H28 H29 2.3060 no .
H29 H30 2.3301 no .
H34A H40 3.1482 no .
H34B H40 2.2358 no .
H35 H36 2.3130 no .
H35 H45 2.4973 no .
H35 H46 3.5576 no .
H36 H37 2.2996 no .
H36 H45 3.5718 no .
H36 H46 2.8904 no .
H37 H38 2.5024 no .
H38 H39 2.2853 no .
H39 H40 2.3364 no .
H45 H46 2.3757 no .
H46 H47 2.3311 no .
H47 H48 2.3340 no .
H48 H49 2.3622 no .
H49 H55 3.5729 no .
H51 H52 2.3376 no .
H52 H53 2.3112 no .
H53 H54 2.3157 no .
H54 H55 2.3244 no .
H56A H57A 2.6428 no .
H56A H57B 2.0301 no .
H56A H58B 3.0468 no .
H56A H59A 3.5544 no .
H56B H57A 2.0279 no .
H56B H57B 2.4945 no .
H56B H59B 3.2790 no .
H57A H58A 2.0840 no .
H57A H58B 2.7077 no .
H57A H59B 2.9632 no .
H57B H58A 2.4807 no .
H57B H58B 2.0960 no .
H58A H59A 2.6586 no .
H58A H59B 2.2848 no .
H58B H59A 2.2856 no .
H58B H59B 2.8604 no .
H60A H61A 2.7095 no .
H60A H61B 2.2366 no .
H60A H62A 3.5934 no .
H60A H63B 3.5522 no .
H60B H61A 2.2350 no .
H60B H61B 2.7888 no .
H60B H62B 3.4113 no .
H60B H63A 3.1954 no .
H61A H62A 2.7095 no .
H61A H62B 2.1924 no .
H61A H63A 3.5097 no .
H61B H62A 2.1929 no .
H61B H62B 2.7303 no .
H61B H63B 3.5521 no .
H62A H63A 2.7675 no .
H62A H63B 2.2271 no .
H62B H63A 2.2268 no .
H62B H63B 2.7228 no .
Cl1 H1A 3.0103 no 1_545
Cl1 H3B 3.4958 no 1_545
Cl1 H8 3.1302 no .
Cl1 H24B 3.0920 no 2_545
Cl1 H27 3.5747 no 2_555
Cl1 H28 3.1397 no 2_555
Cl1 H63B 3.4726 no 1_545
P1 H18 3.2147 no 6_545
P2 H16 3.5063 no 6_555
P2 H38 3.1218 no 3_575
O2 H18 2.7316 no 6_545
O4 H38 2.8913 no 3_575
O4 H39 3.4625 no 3_575
O5 H18 2.5696 no 6_545
O5 H19 2.7925 no 6_545
O5 H56A 3.0066 no .
O6 H16 2.8397 no 6_555
O7 H16 3.2511 no 6_555
O7 H17 2.9626 no 6_555
O7 H38 3.3578 no 3_575
O8 H6 2.9290 no 1_565
O8 H26 3.1481 no 1_565
O8 H37 2.9742 no 3_575
O8 H38 2.5028 no 3_575
O9 H1A 2.6634 no 1_545
O9 H2 3.4777 no 1_545
O9 H3B 2.9410 no 1_545
O9 H7 2.5604 no .
O9 H8 2.7453 no .
O9 H27 3.2920 no .
O9 H28 2.8804 no 2_555
O10 H1A 2.4676 no 1_545
O10 H1B 3.2909 no 1_545
O10 H3B 3.5945 no 1_545
O10 H24B 2.5231 no 2_545
O10 H30 2.6136 no 2_545
O10 H58A 2.7137 no 4_555
O10 H63B 3.1947 no 1_545
O11 H3B 3.4697 no 1_545
O11 H3B 2.8734 no 2_545
O11 H24B 2.5690 no 2_545
O11 H27 2.5329 no 2_555
O11 H28 3.0113 no 2_555
O11 H34B 2.5524 no 2_545
O11 H40 3.2402 no 2_545
O12 H8 2.7134 no .
O12 H27 3.3203 no 2_555
O12 H28 2.8443 no 2_555
O12 H40 2.8469 no 2_545
O12 H47 2.6381 no 4_565
O12 H48 2.7034 no 4_565
O12 H63B 3.3148 no 1_545
O13 H1A 2.6684 no 1_545
O13 H1B 3.3614 no 1_545
O13 H3A 3.2402 no 1_545
O13 H3B 2.6364 no 1_545
O13 H3B 3.3485 no 2_545
O13 H24B 2.2639 no 2_545
O13 H30 2.4270 no 2_545
O13 H34B 3.5302 no 2_545
O14 H1A 2.7532 no 1_545
O14 H7 3.3211 no .
O14 H8 2.3976 no .
O14 H14A 3.2086 no 1_545
O14 H48 3.3165 no 4_565
O14 H58A 3.2646 no 4_555
O14 H63A 2.9522 no 1_545
O14 H63B 2.0191 no 1_545
O15 H5 2.8560 no .
O15 H6 2.8982 no .
O15 H17 2.6118 no 6_545
O15 H18 2.9692 no 6_545
O15 H25 2.7809 no .
O15 H26 3.4513 no .
O15 H37 2.6726 no 3_565
O15 H45 3.2999 no .
O16 H18 3.4210 no 6_545
O16 H45 3.0734 no .
O16 H55 2.6164 no 1_545
O17 H4A 2.6939 no .
O17 H10 3.4716 no .
O17 H14A 3.3897 no .
O17 H20 3.4778 no .
O17 H57A 2.6540 no 4_565
O17 H58A 3.1813 no 4_565
O17 H60B 3.5700 no 7_566
N5 H36 3.2388 no 3_565
N5 H46 3.1564 no 3_565
N6 H38 3.4049 no 3_575
C1 H30 3.4884 no 2_555
C5 H17 3.0678 no 6_545
C6 H14B 3.5178 no 1_545
C6 H17 3.0469 no 6_545
C7 H14A 3.4223 no 1_545
C7 H14B 3.3066 no 1_545
C8 H29 3.1060 no 2_555
C8 H53 3.1364 no 6_545
C8 H62A 3.2917 no 1_545
C8 H63B 3.4225 no 1_545
C9 H29 3.1764 no 2_555
C9 H47 3.4563 no 4_565
C9 H48 3.5110 no 4_565
C9 H53 3.2382 no 6_545
C9 H57B 3.2523 no 4_565
C9 H62A 3.4210 no 1_545
C10 H29 3.3213 no 2_555
C10 H53 3.2091 no 6_545
C10 H57B 3.0465 no 4_565
C10 H58B 3.4635 no 4_565
C11 H29 3.4295 no 2_555
C11 H53 3.1049 no 6_545
C12 H29 3.3427 no 2_555
C12 H53 2.9984 no 6_545
C13 H29 3.1916 no 2_555
C13 H53 3.0029 no 6_545
C14 H7 3.1528 no 1_565
C16 H51 3.5433 no 6_545
C17 H5 3.2470 no 6_555
C17 H6 3.3567 no 6_555
C18 H5 3.5148 no 6_555
C18 H15 2.8758 no 6_555
C18 H56A 3.2365 no 6_555
C18 H56B 3.1705 no 6_555
C19 H15 3.2907 no 6_555
C19 H52 3.1418 no 6_555
C19 H56A 3.1901 no 6_555
C19 H56B 3.3305 no 6_555
C19 H60A 3.3832 no .
C19 H61B 3.3719 no .
C20 H16 3.2894 no 6_555
C20 H52 3.0173 no 6_555
C20 H60A 3.1781 no .
C20 H61B 3.4019 no .
C21 H16 3.1062 no 6_555
C22 H16 3.2502 no 6_555
C23 H15 3.1225 no 6_555
C24 H46 3.5568 no 3_565
C24 H58B 3.5959 no 3_565
C24 H59A 3.5192 no 3_565
C25 H36 2.8492 no 3_565
C25 H37 3.2248 no 3_565
C26 H34A 3.5790 no 1_545
C26 H34B 3.2810 no 1_545
C26 H36 3.4094 no 3_565
C26 H37 3.1379 no 3_565
C26 H40 3.3930 no 1_545
C27 H28 3.4592 no 2_555
C27 H34B 3.1264 no 1_545
C27 H40 3.1976 no 1_545
C27 H47 3.4183 no 3_565
C28 H28 3.0889 no 2_555
C28 H47 2.9200 no 3_565
C29 H1B 3.5002 no 2_555
C29 H3A 3.5137 no 2_555
C29 H47 3.3648 no 3_565
C30 H1B 3.4631 no 2_555
C30 H3A 3.4020 no 2_555
C30 H58B 3.4669 no 3_565
C31 H46 3.2174 no 3_565
C32 H46 2.9826 no 3_565
C32 H47 3.3576 no 3_565
C33 H28 3.3845 no 2_555
C33 H29 3.5127 no 2_555
C33 H46 3.5325 no 3_565
C33 H47 2.9138 no 3_565
C34 H26 3.2357 no 1_565
C34 H27 3.4437 no 1_565
C35 H35 3.4694 no 3_565
C35 H36 3.1931 no 3_565
C35 H39 3.4339 no 3_575
C36 H25 3.3619 no 3_565
C36 H35 3.1013 no 3_565
C36 H39 3.4010 no 3_575
C36 H45 3.4863 no 3_565
C37 H25 3.4271 no 3_565
C37 H26 3.5624 no 3_565
C37 H59A 3.5589 no 3_565
C38 H59A 3.1363 no 3_565
C38 H59B 3.2682 no 3_565
C39 H59A 3.3783 no 3_565
C39 H59B 3.1569 no 3_565
C40 H37 3.4126 no 3_575
C40 H59A 3.4890 no 3_565
C40 H59B 3.5634 no 3_565
C41 H37 3.5130 no 3_575
C41 H59A 3.4119 no 3_565
C42 H38 3.2872 no 3_575
C42 H59A 3.1314 no 3_565
C43 H59A 2.9538 no 3_565
C44 H19 3.5515 no 6_545
C44 H39 3.0977 no 3_575
C44 H56A 2.8272 no .
C45 H39 3.3471 no 3_575
C45 H56A 3.0761 no .
C45 H58B 3.5181 no .
C45 H59A 3.5084 no .
C46 H39 3.2824 no 3_575
C46 H58B 3.0224 no .
C46 H59A 3.5516 no .
C47 H9 2.9506 no 4_564
C47 H39 2.9711 no 3_575
C47 H40 3.2409 no 3_575
C47 H58B 3.3837 no .
C48 H9 2.8815 no 4_564
C48 H39 2.7445 no 3_575
C48 H40 3.5439 no 3_575
C49 H39 2.8139 no 3_575
C49 H56A 3.2626 no .
C50 H16 3.3593 no 6_555
C50 H17 3.5328 no 6_555
C51 H16 3.3046 no 6_555
C51 H19 3.2859 no 6_545
C52 H19 3.0376 no 6_545
C52 H20 3.2923 no 6_545
C53 H4B 3.4738 no 6_555
C54 H4B 3.3255 no 6_555
C54 H56B 3.5520 no 1_565
C54 H61A 3.5316 no 4_574
C54 H62B 3.4630 no 4_574
C55 H56B 3.0777 no 1_565
C56 H18 3.3727 no 6_545
C56 H55 2.8500 no 1_545
C56 H60A 3.1316 no 6_545
C57 H10 2.8795 no 4_564
C57 H55 3.4909 no 1_545
C57 H60A 3.3038 no 6_545
C57 H60B 3.4650 no 6_545
C57 H63A 3.4630 no 4_564
C58 H10 2.9741 no 4_564
C58 H24A 3.5350 no 3_565
C58 H63A 3.3320 no 4_564
C59 H24A 3.3955 no 3_565
C59 H45 3.5738 no .
C59 H55 3.2120 no 1_545
C60 H4A 3.5613 no .
C60 H20 3.5318 no .
C60 H54 3.5303 no 4_575
C60 H56B 3.3894 no 6_555
C60 H57A 3.3144 no 4_565
C60 H57A 3.3946 no 6_555
C60 H57B 3.4522 no 6_555
C60 H60B 3.1440 no 7_566
C61 H20 3.4854 no .
C61 H54 3.4336 no 4_575
C61 H57B 3.5049 no 6_555
C61 H62B 3.3370 no 7_576
C62 H20 3.5967 no .
C62 H48 3.5963 no 4_575
C62 H61A 3.4085 no 7_576
C63 H4A 3.5761 no .
C63 H8 3.4850 no 1_565
C63 H14A 3.5788 no .
C63 H48 3.3255 no 4_575
C63 H57A 3.1890 no 4_565
C63 H58A 3.2017 no 4_565
H1A Cl1 3.0103 no 1_565
H1A O9 2.6634 no 1_565
H1A O10 2.4676 no 1_565
H1A O13 2.6684 no 1_565
H1A O14 2.7532 no 1_565
H1A H7 3.3666 no 1_565
H1A H30 3.3175 no 2_555
H1B O10 3.2909 no 1_565
H1B O13 3.3614 no 1_565
H1B C29 3.5002 no 2_555
H1B C30 3.4631 no 2_555
H1B H29 2.8817 no 2_555
H1B H30 2.7860 no 2_555
H2 O9 3.4777 no 1_565
H2 H7 3.3028 no 1_565
H3A O13 3.2402 no 1_565
H3A C29 3.5137 no 2_555
H3A C30 3.4020 no 2_555
H3A H29 3.1704 no 2_555
H3A H30 2.9352 no 2_555
H3B Cl1 3.4958 no 1_565
H3B O9 2.9410 no 1_565
H3B O10 3.5945 no 1_565
H3B O11 3.4697 no 1_565
H3B O11 2.8734 no 2_565
H3B O13 2.6364 no 1_565
H3B O13 3.3485 no 2_565
H3B H27 3.4954 no 1_565
H3B H30 3.5763 no 2_555
H4A O17 2.6939 no .
H4A C60 3.5613 no .
H4A C63 3.5761 no .
H4A H60A 3.3479 no .
H4A H63B 3.3814 no .
H4B C53 3.4738 no 6_545
H4B C54 3.3255 no 6_545
H4B H53 3.4960 no 6_545
H4B H54 3.2030 no 6_545
H4B H60A 3.5927 no .
H5 O15 2.8560 no .
H5 C17 3.2470 no 6_545
H5 C18 3.5148 no 6_545
H5 H17 2.6059 no 6_545
H5 H18 2.9200 no 6_545
H6 O8 2.9290 no 1_545
H6 O15 2.8982 no .
H6 C17 3.3567 no 6_545
H6 H14B 3.1003 no 1_545
H6 H16 3.3850 no 6_545
H6 H17 2.5854 no 6_545
H7 O9 2.5604 no .
H7 O14 3.3211 no .
H7 C14 3.1528 no 1_545
H7 H1A 3.3666 no 1_545
H7 H2 3.3028 no 1_545
H7 H14A 2.6916 no 1_545
H7 H14B 2.6868 no 1_545
H7 H20 3.5668 no 1_545
H8 Cl1 3.1302 no .
H8 O9 2.7453 no .
H8 O12 2.7134 no .
H8 O14 2.3976 no .
H8 C63 3.4850 no 1_545
H8 H28 3.4977 no 2_555
H8 H29 3.5383 no 2_555
H8 H48 3.2820 no 4_565
H8 H62A 3.0943 no 1_545
H8 H63B 2.6610 no 1_545
H9 C47 2.9506 no 4_565
H9 C48 2.8815 no 4_565
H9 H47 2.8417 no 4_565
H9 H48 2.7179 no 4_565
H9 H57B 2.7645 no 4_565
H9 H58B 3.2353 no 4_565
H9 H61A 3.4972 no 7_566
H9 H62A 3.3266 no 1_545
H10 O17 3.4716 no .
H10 C57 2.8795 no 4_565
H10 C58 2.9741 no 4_565
H10 H57A 2.9377 no 4_565
H10 H57B 2.3244 no 4_565
H10 H58A 2.7809 no 4_565
H10 H58B 2.8465 no 4_565
H14A O14 3.2086 no 1_565
H14A O17 3.3897 no .
H14A C7 3.4223 no 1_565
H14A C63 3.5788 no .
H14A H7 2.6916 no 1_565
H14A H63B 2.9184 no .
H14B C6 3.5178 no 1_565
H14B C7 3.3066 no 1_565
H14B H6 3.1003 no 1_565
H14B H7 2.6868 no 1_565
H14B H16 3.2100 no 6_555
H15 C18 2.8758 no 6_545
H15 C19 3.2907 no 6_545
H15 C23 3.1225 no 6_545
H15 H18 2.9954 no 6_545
H16 P2 3.5063 no 6_545
H16 O6 2.8397 no 6_545
H16 O7 3.2511 no 6_545
H16 C20 3.2894 no 6_545
H16 C21 3.1062 no 6_545
H16 C22 3.2502 no 6_545
H16 C50 3.3593 no 6_545
H16 C51 3.3046 no 6_545
H16 H6 3.3850 no 6_555
H16 H14B 3.2100 no 6_545
H16 H51 3.1287 no 6_545
H17 O7 2.9626 no 6_545
H17 O15 2.6118 no 6_555
H17 C5 3.0678 no 6_555
H17 C6 3.0469 no 6_555
H17 C50 3.5328 no 6_545
H17 H5 2.6059 no 6_555
H17 H6 2.5854 no 6_555
H18 P1 3.2147 no 6_555
H18 O2 2.7316 no 6_555
H18 O5 2.5696 no 6_555
H18 O15 2.9692 no 6_555
H18 O16 3.4210 no 6_555
H18 C56 3.3727 no 6_555
H18 H5 2.9200 no 6_555
H18 H15 2.9954 no 6_555
H18 H56A 2.9868 no 6_555
H18 H56B 3.2131 no 6_555
H19 O5 2.7925 no 6_555
H19 C44 3.5515 no 6_555
H19 C51 3.2859 no 6_555
H19 C52 3.0376 no 6_555
H19 H49 3.2770 no 6_555
H19 H51 3.3153 no 6_555
H19 H52 2.9153 no 6_555
H19 H56A 2.9158 no 6_555
H19 H56B 3.4911 no 6_555
H19 H60A 3.5176 no .
H19 H61B 2.9386 no .
H20 O17 3.4778 no .
H20 C52 3.2923 no 6_555
H20 C60 3.5318 no .
H20 C61 3.4854 no .
H20 C62 3.5967 no .
H20 H7 3.5668 no 1_565
H20 H52 2.6978 no 6_555
H20 H53 3.4034 no 6_555
H20 H60A 3.1546 no .
H20 H61B 2.9649 no .
H20 H62A 3.1831 no .
H20 H63B 3.3554 no .
H24A C58 3.5350 no 3_565
H24A C59 3.3955 no 3_565
H24A H46 2.9295 no 3_565
H24A H58B 3.0760 no 3_565
H24A H59A 2.6241 no 3_565
H24B Cl1 3.0920 no 2_565
H24B O10 2.5231 no 2_565
H24B O11 2.5690 no 2_565
H24B O13 2.2639 no 2_565
H24B H58A 3.5844 no 3_565
H24B H58B 3.5285 no 3_565
H24B H59A 3.5997 no 3_565
H25 O15 2.7809 no .
H25 C36 3.3619 no 3_565
H25 C37 3.4271 no 3_565
H25 H36 2.7259 no 3_565
H25 H37 2.8687 no 3_565
H26 O8 3.1481 no 1_545
H26 O15 3.4513 no .
H26 C34 3.2357 no 1_545
H26 C37 3.5624 no 3_565
H26 H34A 2.7863 no 1_545
H26 H34B 2.8331 no 1_545
H26 H37 2.7282 no 3_565
H26 H40 3.3713 no 1_545
H27 Cl1 3.5747 no 2_555
H27 O9 3.2920 no .
H27 O11 2.5329 no 2_555
H27 O12 3.3203 no 2_555
H27 C34 3.4437 no 1_545
H27 H3B 3.4954 no 1_545
H27 H28 3.2253 no 2_555
H27 H34B 2.5161 no 1_545
H27 H40 3.0364 no 1_545
H28 Cl1 3.1397 no 2_555
H28 O9 2.8804 no 2_555
H28 O11 3.0113 no 2_555
H28 O12 2.8443 no 2_555
H28 C27 3.4592 no 2_555
H28 C28 3.0889 no 2_555
H28 C33 3.3845 no 2_555
H28 H8 3.4977 no 2_555
H28 H27 3.2253 no 2_555
H28 H28 2.8607 no 2_555
H28 H47 3.1836 no 3_565
H29 C8 3.1060 no 2_555
H29 C9 3.1764 no 2_555
H29 C10 3.3213 no 2_555
H29 C11 3.4295 no 2_555
H29 C12 3.3427 no 2_555
H29 C13 3.1916 no 2_555
H29 C33 3.5127 no 2_555
H29 H1B 2.8817 no 2_555
H29 H3A 3.1704 no 2_555
H29 H8 3.5383 no 2_555
H30 O10 2.6136 no 2_565
H30 O13 2.4270 no 2_565
H30 C1 3.4884 no 2_555
H30 H1A 3.3175 no 2_555
H30 H1B 2.7860 no 2_555
H30 H3A 2.9352 no 2_555
H30 H3B 3.5763 no 2_555
H30 H58A 3.5844 no 3_565
H30 H58B 3.3629 no 3_565
H34A C26 3.5790 no 1_565
H34A H26 2.7863 no 1_565
H34A H37 3.3699 no 3_575
H34A H38 3.4143 no 3_575
H34B O11 2.5524 no 2_565
H34B O13 3.5302 no 2_565
H34B C26 3.2810 no 1_565
H34B C27 3.1264 no 1_565
H34B H26 2.8331 no 1_565
H34B H27 2.5161 no 1_565
H35 C35 3.4694 no 3_565
H35 C36 3.1013 no 3_565
H35 H35 3.2700 no 3_565
H35 H36 2.6006 no 3_565
H36 N5 3.2388 no 3_565
H36 C25 2.8492 no 3_565
H36 C26 3.4094 no 3_565
H36 C35 3.1931 no 3_565
H36 H25 2.7259 no 3_565
H36 H35 2.6006 no 3_565
H36 H45 3.5488 no 3_565
H37 O8 2.9742 no 3_575
H37 O15 2.6726 no 3_565
H37 C25 3.2248 no 3_565
H37 C26 3.1379 no 3_565
H37 C40 3.4126 no 3_575
H37 C41 3.5130 no 3_575
H37 H25 2.8687 no 3_565
H37 H26 2.7282 no 3_565
H37 H34A 3.3699 no 3_575
H37 H40 3.5893 no 3_575
H38 P2 3.1218 no 3_575
H38 O4 2.8913 no 3_575
H38 O7 3.3578 no 3_575
H38 O8 2.5028 no 3_575
H38 N6 3.4049 no 3_575
H38 C42 3.2872 no 3_575
H38 H34A 3.4143 no 3_575
H38 H59B 3.5269 no 3_565
H39 O4 3.4625 no 3_575
H39 C35 3.4339 no 3_575
H39 C36 3.4010 no 3_575
H39 C44 3.0977 no 3_575
H39 C45 3.3471 no 3_575
H39 C46 3.2824 no 3_575
H39 C47 2.9711 no 3_575
H39 C48 2.7445 no 3_575
H39 C49 2.8139 no 3_575
H39 H47 3.4617 no 3_575
H39 H48 3.1473 no 3_575
H39 H49 3.2464 no 3_575
H39 H59B 3.3360 no 3_565
H40 O11 3.2402 no 2_565
H40 O12 2.8469 no 2_565
H40 C26 3.3930 no 1_565
H40 C27 3.1976 no 1_565
H40 C47 3.2409 no 3_575
H40 C48 3.5439 no 3_575
H40 H26 3.3713 no 1_565
H40 H27 3.0364 no 1_565
H40 H37 3.5893 no 3_575
H40 H47 3.0451 no 3_575
H40 H48 3.5900 no 3_575
H45 O15 3.2999 no .
H45 O16 3.0734 no .
H45 C36 3.4863 no 3_565
H45 C59 3.5738 no .
H45 H36 3.5488 no 3_565
H45 H56A 3.3218 no .
H45 H59A 3.1627 no .
H46 N5 3.1564 no 3_565
H46 C24 3.5568 no 3_565
H46 C31 3.2174 no 3_565
H46 C32 2.9826 no 3_565
H46 C33 3.5325 no 3_565
H46 H24A 2.9295 no 3_565
H46 H58B 2.9893 no .
H46 H59A 3.2522 no .
H47 O12 2.6381 no 4_564
H47 C9 3.4563 no 4_564
H47 C27 3.4183 no 3_565
H47 C28 2.9200 no 3_565
H47 C29 3.3648 no 3_565
H47 C32 3.3576 no 3_565
H47 C33 2.9138 no 3_565
H47 H9 2.8417 no 4_564
H47 H28 3.1836 no 3_565
H47 H39 3.4617 no 3_575
H47 H40 3.0451 no 3_575
H47 H58B 3.5833 no .
H48 O12 2.7034 no 4_564
H48 O14 3.3165 no 4_564
H48 C9 3.5110 no 4_564
H48 C62 3.5963 no 4_574
H48 C63 3.3255 no 4_574
H48 H8 3.2820 no 4_564
H48 H9 2.7179 no 4_564
H48 H39 3.1473 no 3_575
H48 H40 3.5900 no 3_575
H48 H62B 3.2088 no 4_574
H48 H63A 2.8136 no 4_574
H48 H63B 3.2211 no 4_574
H49 H19 3.2770 no 6_545
H49 H39 3.2464 no 3_575
H49 H62B 3.4023 no 4_574
H51 C16 3.5433 no 6_555
H51 H16 3.1287 no 6_555
H51 H19 3.3153 no 6_545
H52 C19 3.1418 no 6_545
H52 C20 3.0173 no 6_545
H52 H19 2.9153 no 6_545
H52 H20 2.6978 no 6_545
H53 C8 3.1364 no 6_555
H53 C9 3.2382 no 6_555
H53 C10 3.2091 no 6_555
H53 C11 3.1049 no 6_555
H53 C12 2.9984 no 6_555
H53 C13 3.0029 no 6_555
H53 H4B 3.4960 no 6_555
H53 H20 3.4034 no 6_545
H53 H61A 3.4008 no 4_574
H53 H62A 2.9331 no 6_545
H54 C60 3.5303 no 4_574
H54 C61 3.4336 no 4_574
H54 H4B 3.2030 no 6_555
H54 H56B 3.2519 no 1_565
H54 H57A 3.5406 no 1_565
H54 H60B 2.9372 no 4_574
H54 H61A 2.8558 no 4_574
H54 H62B 3.1557 no 4_574
H54 H63A 3.4989 no 4_574
H55 O16 2.6164 no 1_565
H55 C56 2.8500 no 1_565
H55 C57 3.4909 no 1_565
H55 C59 3.2120 no 1_565
H55 H56B 2.3090 no 1_565
H55 H57A 3.2391 no 1_565
H55 H59B 2.8468 no 1_565
H56A O5 3.0066 no .
H56A C18 3.2365 no 6_545
H56A C19 3.1901 no 6_545
H56A C44 2.8272 no .
H56A C45 3.0761 no .
H56A C49 3.2626 no .
H56A H18 2.9868 no 6_545
H56A H19 2.9158 no 6_545
H56A H45 3.3218 no .
H56A H60A 3.1668 no 6_545
H56A H61B 3.3556 no 6_545
H56B C18 3.1705 no 6_545
H56B C19 3.3305 no 6_545
H56B C54 3.5520 no 1_545
H56B C55 3.0777 no 1_545
H56B C60 3.3894 no 6_545
H56B H18 3.2131 no 6_545
H56B H19 3.4911 no 6_545
H56B H54 3.2519 no 1_545
H56B H55 2.3090 no 1_545
H56B H60A 2.5272 no 6_545
H56B H60B 3.5055 no 6_545
H57A O17 2.6540 no 4_564
H57A C60 3.3144 no 4_564
H57A C60 3.3946 no 6_545
H57A C63 3.1890 no 4_564
H57A H10 2.9377 no 4_564
H57A H54 3.5406 no 1_545
H57A H55 3.2391 no 1_545
H57A H60A 2.9991 no 6_545
H57A H60B 2.9446 no 4_564
H57A H60B 2.9371 no 6_545
H57A H63A 2.7490 no 4_564
H57B C9 3.2523 no 4_564
H57B C10 3.0465 no 4_564
H57B C60 3.4522 no 6_545
H57B C61 3.5049 no 6_545
H57B H9 2.7645 no 4_564
H57B H10 2.3244 no 4_564
H57B H60A 3.1945 no 6_545
H57B H60B 3.1825 no 6_545
H57B H61A 3.1636 no 6_545
H57B H61B 3.4193 no 6_545
H58A O10 2.7137 no 4_554
H58A O14 3.2646 no 4_554
H58A O17 3.1813 no 4_564
H58A C63 3.2017 no 4_564
H58A H10 2.7809 no 4_564
H58A H24B 3.5844 no 3_565
H58A H30 3.5844 no 3_565
H58A H63A 2.6809 no 4_564
H58A H63B 3.3041 no 4_564
H58B C10 3.4635 no 4_564
H58B C24 3.5959 no 3_565
H58B C30 3.4669 no 3_565
H58B C45 3.5181 no .
H58B C46 3.0224 no .
H58B C47 3.3837 no .
H58B H9 3.2353 no 4_564
H58B H10 2.8465 no 4_564
H58B H24A 3.0760 no 3_565
H58B H24B 3.5285 no 3_565
H58B H30 3.3629 no 3_565
H58B H46 2.9893 no .
H58B H47 3.5833 no .
H59A C24 3.5192 no 3_565
H59A C37 3.5589 no 3_565
H59A C38 3.1363 no 3_565
H59A C39 3.3783 no 3_565
H59A C40 3.4890 no 3_565
H59A C41 3.4119 no 3_565
H59A C42 3.1314 no 3_565
H59A C43 2.9538 no 3_565
H59A C45 3.5084 no .
H59A C46 3.5516 no .
H59A H24A 2.6241 no 3_565
H59A H24B 3.5997 no 3_565
H59A H45 3.1627 no .
H59A H46 3.2522 no .
H59B C38 3.2682 no 3_565
H59B C39 3.1569 no 3_565
H59B C40 3.5634 no 3_565
H59B H38 3.5269 no 3_565
H59B H39 3.3360 no 3_565
H59B H55 2.8468 no 1_545
H59B H63A 3.0241 no 4_564
H60A C19 3.3832 no .
H60A C20 3.1781 no .
H60A C56 3.1316 no 6_555
H60A C57 3.3038 no 6_555
H60A H4A 3.3479 no .
H60A H4B 3.5927 no .
H60A H19 3.5176 no .
H60A H20 3.1546 no .
H60A H56A 3.1668 no 6_555
H60A H56B 2.5272 no 6_555
H60A H57A 2.9991 no 6_555
H60A H57B 3.1945 no 6_555
H60A H60B 3.2350 no 7_566
H60B O17 3.5700 no 7_566
H60B C57 3.4650 no 6_555
H60B C60 3.1440 no 7_566
H60B H54 2.9372 no 4_575
H60B H56B 3.5055 no 6_555
H60B H57A 2.9446 no 4_565
H60B H57A 2.9371 no 6_555
H60B H57B 3.1825 no 6_555
H60B H60A 3.2350 no 7_566
H60B H60B 2.3777 no 7_566
H61A C54 3.5316 no 4_575
H61A C62 3.4085 no 7_576
H61A H9 3.4972 no 7_566
H61A H53 3.4008 no 4_575
H61A H54 2.8558 no 4_575
H61A H57B 3.1636 no 6_555
H61A H62A 2.9801 no 7_576
H61A H62B 3.0141 no 7_576
H61B C19 3.3719 no .
H61B C20 3.4019 no .
H61B H19 2.9386 no .
H61B H20 2.9649 no .
H61B H56A 3.3556 no 6_555
H61B H57B 3.4193 no 6_555
H61B H62B 3.0391 no 7_576
H62A C8 3.2917 no 1_565
H62A C9 3.4210 no 1_565
H62A H8 3.0943 no 1_565
H62A H9 3.3266 no 1_565
H62A H20 3.1831 no .
H62A H53 2.9331 no 6_555
H62A H61A 2.9801 no 7_576
H62A H62B 3.4336 no 7_576
H62B C54 3.4630 no 4_575
H62B C61 3.3370 no 7_576
H62B H48 3.2088 no 4_575
H62B H49 3.4023 no 4_575
H62B H54 3.1557 no 4_575
H62B H61A 3.0141 no 7_576
H62B H61B 3.0391 no 7_576
H62B H62A 3.4336 no 7_576
H62B H62B 3.4708 no 7_576
H63A O14 2.9522 no 1_565
H63A C57 3.4630 no 4_565
H63A C58 3.3320 no 4_565
H63A H48 2.8136 no 4_575
H63A H54 3.4989 no 4_575
H63A H57A 2.7490 no 4_565
H63A H58A 2.6809 no 4_565
H63A H59B 3.0241 no 4_565
H63B Cl1 3.4726 no 1_565
H63B O10 3.1947 no 1_565
H63B O12 3.3148 no 1_565
H63B O14 2.0191 no 1_565
H63B C8 3.4225 no 1_565
H63B H4A 3.3814 no .
H63B H8 2.6610 no 1_565
H63B H14A 2.9184 no .
H63B H20 3.3554 no .
H63B H48 3.2211 no 4_575
H63B H58A 3.3041 no 4_565

loop_
_geom_torsion_atom_site_label_1
_geom_torsion_atom_site_label_2
_geom_torsion_atom_site_label_3
_geom_torsion_atom_site_label_4
_geom_torsion
_geom_torsion_publ_flag
O1 Zn1 O2 P1 22.3(3) no
O2 Zn1 O1 Zn2 12.4(3) no
O2 Zn1 O1 C2 -161.5(2) no
O1 Zn1 O6 P2 -42.8(3) no
O6 Zn1 O1 Zn2 94.7(3) no
O6 Zn1 O1 C2 -79.2(2) no
O1 Zn1 N1 C1 9.6(2) no
O1 Zn1 N1 C4 131.7(3) no
O1 Zn1 N1 C14 -108.66(19) no
N1 Zn1 O1 Zn2 -170.1(3) no
N1 Zn1 O1 C2 16.0(3) no
O1 Zn1 N3 C5 85.0(3) no
O1 Zn1 N3 C12 -82.4(3) no
N3 Zn1 O1 Zn2 -82.0(3) no
N3 Zn1 O1 C2 104.1(3) no
O2 Zn1 O6 P2 52.2(3) no
O6 Zn1 O2 P1 -63.9(3) no
O2 Zn1 N3 C5 -10.1(3) no
O2 Zn1 N3 C12 -177.4(3) no
N3 Zn1 O2 P1 119.9(3) no
O2 Zn1 N4 C15 -29.6(3) no
O2 Zn1 N4 C22 144.6(4) no
N4 Zn1 O2 P1 -143.8(3) no
O6 Zn1 N1 C1 96.0(2) no
O6 Zn1 N1 C4 -142.0(3) no
O6 Zn1 N1 C14 -22.35(19) no
N1 Zn1 O6 P2 -127.3(3) no
O6 Zn1 N4 C15 -111.6(3) no
O6 Zn1 N4 C22 62.6(4) no
N4 Zn1 O6 P2 146.1(4) no
N1 Zn1 N3 C5 169.5(3) no
N1 Zn1 N3 C12 2.2(3) no
N3 Zn1 N1 C1 -87.8(3) no
N3 Zn1 N1 C4 34.3(3) no
N3 Zn1 N1 C14 153.91(19) no
N1 Zn1 N4 C15 153.0(3) no
N1 Zn1 N4 C22 -32.9(4) no
N4 Zn1 N1 C1 176.1(3) no
N4 Zn1 N1 C4 -61.9(3) no
N4 Zn1 N1 C14 57.8(2) no
N3 Zn1 N4 C15 64.5(4) no
N3 Zn1 N4 C22 -121.3(4) no
N4 Zn1 N3 C5 -103.2(3) no
N4 Zn1 N3 C12 89.5(3) no
O1 Zn2 O3 P1 -32.3(3) no
O3 Zn2 O1 Zn1 -8.4(3) no
O3 Zn2 O1 C2 165.4(3) no
O1 Zn2 N2 C3 -21.5(2) no
O1 Zn2 N2 C24 -143.6(3) no
O1 Zn2 N2 C34 95.38(19) no
N2 Zn2 O1 Zn1 -176.3(3) no
N2 Zn2 O1 C2 -2.5(3) no
O1 Zn2 N5 C25 -80.6(3) no
O1 Zn2 N5 C32 85.5(3) no
N5 Zn2 O1 Zn1 92.7(3) no
N5 Zn2 O1 C2 -93.5(3) no
O1 Zn2 N6 C35 124.5(3) no
O1 Zn2 N6 C42 -61.8(5) no
N6 Zn2 O1 Zn1 -96.9(4) no
N6 Zn2 O1 C2 76.8(4) no
O3 Zn2 N5 C25 14.6(3) no
O3 Zn2 N5 C32 -179.3(3) no
N5 Zn2 O3 P1 -139.8(2) no
O3 Zn2 N6 C35 34.4(3) no
O3 Zn2 N6 C42 -151.9(4) no
N6 Zn2 O3 P1 111.6(3) no
N2 Zn2 N5 C25 -165.5(3) no
N2 Zn2 N5 C32 0.6(3) no
N5 Zn2 N2 C3 85.3(3) no
N5 Zn2 N2 C24 -36.8(3) no
N5 Zn2 N2 C34 -157.84(17) no
N2 Zn2 N6 C35 -157.5(3) no
N2 Zn2 N6 C42 16.2(4) no
N6 Zn2 N2 C3 -166.1(3) no
N6 Zn2 N2 C24 71.8(3) no
N6 Zn2 N2 C34 -49.21(19) no
N5 Zn2 N6 C35 -65.3(4) no
N5 Zn2 N6 C42 108.4(4) no
N6 Zn2 N5 C25 105.4(3) no
N6 Zn2 N5 C32 -88.5(3) no
O9 Cl1 O10 O13 -82.0(4) no
O9 Cl1 O10 O14 72.9(4) no
O9 Cl1 O11 O13 91.0(4) no
O9 Cl1 O12 O14 -79.8(4) no
O9 Cl1 O13 O10 116.3(8) no
O9 Cl1 O13 O11 -104.6(6) no
O9 Cl1 O14 O10 -121.0(7) no
O9 Cl1 O14 O12 115.1(4) no
O10 Cl1 O11 O13 -34.4(5) no
O11 Cl1 O10 O13 37.3(6) no
O11 Cl1 O10 O14 -167.8(5) no
O10 Cl1 O12 O14 55.6(5) no
O12 Cl1 O10 O13 144.1(6) no
O12 Cl1 O10 O14 -61.0(7) no
O10 Cl1 O13 O10 -0.0(5) no
O10 Cl1 O13 O11 139.2(14) no
O13 Cl1 O10 O13 -0.0(14) no
O13 Cl1 O10 O14 154.9(15) no
O10 Cl1 O14 O10 0.0(4) no
O10 Cl1 O14 O12 -123.9(10) no
O14 Cl1 O10 O13 -154.9(16) no
O14 Cl1 O10 O14 0.0(15) no
O11 Cl1 O12 O14 168.0(4) no
O12 Cl1 O11 O13 -151.6(4) no
O11 Cl1 O13 O10 -139.2(14) no
O11 Cl1 O13 O11 0.0(5) no
O13 Cl1 O11 O13 -0.0(11) no
O12 Cl1 O13 O10 -80.0(18) no
O12 Cl1 O13 O11 59.2(15) no
O13 Cl1 O12 O14 117.8(15) no
O12 Cl1 O14 O10 123.9(10) no
O12 Cl1 O14 O12 0.0(4) no
O14 Cl1 O12 O14 -0.0(13) no
O13 Cl1 O14 O10 -23.1(18) no
O13 Cl1 O14 O12 -147.0(13) no
O14 Cl1 O13 O10 26(2) no
O14 Cl1 O13 O11 165.0(16) no
O2 P1 O3 Zn2 77.0(3) no
O3 P1 O2 Zn1 -68.6(3) no
O2 P1 O4 P2 -15.7(5) no
O4 P1 O2 Zn1 57.3(3) no
O2 P1 O5 C44 -178.4(3) no
O5 P1 O2 Zn1 168.5(3) no
O3 P1 O4 P2 115.6(4) no
O4 P1 O3 Zn2 -51.1(3) no
O3 P1 O5 C44 53.8(4) no
O5 P1 O3 Zn2 -162.8(2) no
O4 P1 O5 C44 -60.7(4) no
O5 P1 O4 P2 -128.1(4) no
O4 P2 O6 Zn1 -29.8(4) no
O6 P2 O4 P1 4.0(5) no
O4 P2 O7 C50 -67.1(3) no
O7 P2 O4 P1 121.2(4) no
O8 P2 O4 P1 -129.9(4) no
O6 P2 O7 C50 48.2(4) no
O7 P2 O6 Zn1 -139.4(3) no
O8 P2 O6 Zn1 98.3(3) no
O8 P2 O7 C50 179.6(3) no
Zn1 O1 C2 C1 -38.5(5) no
Zn1 O1 C2 C3 -158.6(3) no
Zn2 O1 C2 C1 146.0(3) no
Zn2 O1 C2 C3 25.9(5) no
P1 O5 C44 C45 -76.3(6) no
P1 O5 C44 C49 108.1(5) no
P2 O7 C50 C51 -18.7(7) no
P2 O7 C50 C55 164.4(3) no
Cl1 O10 O13 Cl1 0.00(10) no
Cl1 O10 O13 O11 -36.3(10) no
Cl1 O10 O14 Cl1 0.00(10) no
Cl1 O10 O14 O12 39.5(5) no
O13 O10 O14 Cl1 25(2) no
O13 O10 O14 O12 64(2) no
O14 O10 O13 Cl1 -23.7(19) no
O14 O10 O13 O11 -60(3) no
Cl1 O11 O13 Cl1 -0.00(9) no
Cl1 O11 O13 O10 37.5(11) no
Cl1 O12 O14 Cl1 0.00(9) no
Cl1 O12 O14 O10 -43.3(7) no
C56 O16 C59 C58 -15.0(9) no
C59 O16 C56 C57 1.9(9) no
C60 O17 C63 C62 11(3) no
C63 O17 C60 C61 -12(3) no
Zn1 N1 C1 C2 -32.8(4) no
Zn1 N1 C4 C11 -64.9(5) no
Zn1 N1 C14 C21 -68.4(4) no
C1 N1 C4 C11 54.4(6) no
C4 N1 C1 C2 -157.1(4) no
C1 N1 C14 C21 176.7(4) no
C14 N1 C1 C2 82.8(5) no
C4 N1 C14 C21 55.0(6) no
C14 N1 C4 C11 176.1(5) no
Zn2 N2 C3 C2 40.4(4) no
Zn2 N2 C24 C31 64.4(5) no
Zn2 N2 C34 C41 73.3(5) no
C3 N2 C24 C31 -53.4(6) no
C24 N2 C3 C2 161.8(4) no
C3 N2 C34 C41 -172.8(4) no
C34 N2 C3 C2 -74.8(5) no
C24 N2 C34 C41 -48.2(6) no
C34 N2 C24 C31 -176.4(4) no
Zn1 N3 C5 C6 -167.8(3) no
Zn1 N3 C12 C11 -15.6(6) no
Zn1 N3 C12 C13 165.0(3) no
C5 N3 C12 C11 177.5(4) no
C5 N3 C12 C13 -1.9(6) no
C12 N3 C5 C6 0.7(7) no
Zn1 N4 C15 C16 174.8(4) no
Zn1 N4 C22 C21 8.1(7) no
Zn1 N4 C22 C23 -173.6(3) no
C15 N4 C22 C21 -177.9(5) no
C15 N4 C22 C23 0.4(7) no
C22 N4 C15 C16 0.3(8) no
Zn2 N5 C25 C26 166.5(3) no
Zn2 N5 C32 C31 14.7(5) no
Zn2 N5 C32 C33 -164.9(2) no
C25 N5 C32 C31 -179.8(4) no
C25 N5 C32 C33 0.6(5) no
C32 N5 C25 C26 -0.7(6) no
Zn2 N6 C35 C36 174.1(4) no
Zn2 N6 C42 C41 5.4(7) no
Zn2 N6 C42 C43 -173.4(3) no
C35 N6 C42 C41 178.9(5) no
C35 N6 C42 C43 0.1(8) no
C42 N6 C35 C36 -0.3(8) no
N1 C1 C2 O1 49.1(6) no
N1 C1 C2 C3 170.4(4) no
O1 C2 C3 N2 -45.1(5) no
C1 C2 C3 N2 -166.3(4) no
N1 C4 C11 C10 -134.0(5) no
N1 C4 C11 C12 53.4(7) no
N3 C5 C6 C7 1.3(8) no
C5 C6 C7 C13 -2.0(7) no
C6 C7 C13 C8 -178.7(4) no
C6 C7 C13 C12 0.8(7) no
C9 C8 C13 C7 178.8(5) no
C9 C8 C13 C12 -0.6(8) no
C13 C8 C9 C10 0.1(8) no
C8 C9 C10 C11 -0.3(9) no
C9 C10 C11 C4 -172.1(5) no
C9 C10 C11 C12 0.9(7) no
C4 C11 C12 N3 -8.3(7) no
C4 C11 C12 C13 171.1(4) no
C10 C11 C12 N3 179.2(4) no
C10 C11 C12 C13 -1.4(6) no
N3 C12 C13 C7 1.2(7) no
N3 C12 C13 C8 -179.3(4) no
C11 C12 C13 C7 -178.2(4) no
C11 C12 C13 C8 1.3(7) no
N1 C14 C21 C20 -143.8(5) no
N1 C14 C21 C22 36.9(8) no
N4 C15 C16 C17 -0.5(9) no
C15 C16 C17 C23 -0.0(9) no
C16 C17 C23 C18 179.7(5) no
C16 C17 C23 C22 0.7(9) no
C19 C18 C23 C17 -178.3(6) no
C19 C18 C23 C22 0.7(9) no
C23 C18 C19 C20 0.9(10) no
C18 C19 C20 C21 -1.7(10) no
C19 C20 C21 C14 -178.6(5) no
C19 C20 C21 C22 0.8(9) no
C14 C21 C22 N4 -1.6(9) no
C14 C21 C22 C23 -179.9(5) no
C20 C21 C22 N4 179.0(5) no
C20 C21 C22 C23 0.8(8) no
N4 C22 C23 C17 -0.8(8) no
N4 C22 C23 C18 -179.9(5) no
C21 C22 C23 C17 177.4(5) no
C21 C22 C23 C18 -1.6(8) no
N2 C24 C31 C30 133.6(4) no
N2 C24 C31 C32 -52.0(6) no
N5 C25 C26 C27 -0.1(7) no
C25 C26 C27 C33 1.0(6) no
C26 C27 C33 C28 178.7(4) no
C26 C27 C33 C32 -1.0(6) no
C29 C28 C33 C27 178.6(4) no
C29 C28 C33 C32 -1.7(6) no
C33 C28 C29 C30 0.8(6) no
C28 C29 C30 C31 0.9(7) no
C29 C30 C31 C24 173.0(4) no
C29 C30 C31 C32 -1.7(6) no
C24 C31 C32 N5 6.8(6) no
C24 C31 C32 C33 -173.5(4) no
C30 C31 C32 N5 -178.8(4) no
C30 C31 C32 C33 0.8(6) no
N5 C32 C33 C27 0.2(6) no
N5 C32 C33 C28 -179.5(3) no
C31 C32 C33 C27 -179.4(3) no
C31 C32 C33 C28 0.9(6) no
N2 C34 C41 C40 132.8(5) no
N2 C34 C41 C42 -49.6(8) no
N6 C35 C36 C37 0.4(10) no
C35 C36 C37 C43 -0.3(10) no
C36 C37 C43 C38 179.2(6) no
C36 C37 C43 C42 0.1(9) no
C39 C38 C43 C37 177.9(6) no
C39 C38 C43 C42 -2.9(10) no
C43 C38 C39 C40 0.8(10) no
C38 C39 C40 C41 2.2(10) no
C39 C40 C41 C34 174.7(5) no
C39 C40 C41 C42 -3.1(9) no
C34 C41 C42 N6 4.5(9) no
C34 C41 C42 C43 -176.7(5) no
C40 C41 C42 N6 -177.9(5) no
C40 C41 C42 C43 0.9(8) no
N6 C42 C43 C37 0.1(8) no
N6 C42 C43 C38 -179.1(5) no
C41 C42 C43 C37 -178.8(5) no
C41 C42 C43 C38 2.0(9) no
O5 C44 C45 C46 -177.1(5) no
O5 C44 C49 C48 176.7(5) no
C45 C44 C49 C48 1.2(10) no
C49 C44 C45 C46 -1.7(10) no
C44 C45 C46 C47 0.8(11) no
C45 C46 C47 C48 0.6(13) no
C46 C47 C48 C49 -1.1(14) no
C47 C48 C49 C44 0.2(12) no
O7 C50 C51 C52 -176.4(4) no
O7 C50 C55 C54 177.5(5) no
C51 C50 C55 C54 0.5(9) no
C55 C50 C51 C52 0.3(8) no
C50 C51 C52 C53 -2.1(9) no
C51 C52 C53 C54 3.1(10) no
C52 C53 C54 C55 -2.4(11) no
C53 C54 C55 C50 0.6(12) no
O16 C56 C57 C58 14.4(17) no
C56 C57 C58 C59 -23.1(17) no
C57 C58 C59 O16 22.5(14) no
O17 C60 C61 C62 8(2) no
C60 C61 C62 C63 -2.2(19) no
C61 C62 C63 O17 -5(3) no
